data_7028641
loop_
_publ_author_name
'Ru, Jing'
'Gao, Feng'
'Wu, Tao'
'Yao, Min-Xia'
'Li, Yi-Zhi'
'Zuo, Jing-Lin'

_publ_section_title
;
 Enantiopure heterobimetallic single-chain magnets from the chiral Ru(III)
 building block.
;
_journal_issue 3
_journal_name_full 'Dalton transactions (Cambridge, England : 2003)'
_journal_page_first 933
_journal_page_last 936
_journal_paper_doi 10.1039/c3dt52951g
_journal_volume 43
_journal_year 2014
_chemical_absolute_configuration unk
_chemical_formula_sum 'C76 H64 Cl4 Mn2 N12 O8 Ru2'
_chemical_formula_weight 1727.21
_chemical_name_systematic
; 
 ? 
;
_space_group_IT_number 1
_symmetry_cell_setting triclinic
_symmetry_space_group_name_Hall 'P 1'
_symmetry_space_group_name_H-M 'P 1'
_atom_sites_solution_hydrogens geom
_atom_sites_solution_primary direct
_atom_sites_solution_secondary difmap
_audit_creation_method SHELXL-97
_cell_angle_alpha 65.524(2)
_cell_angle_beta 87.796(3)
_cell_angle_gamma 78.230(3)
_cell_formula_units_Z 2
_cell_length_a 14.040(2)
_cell_length_b 18.2330(19)
_cell_length_c 20.1182(13)
_cell_measurement_reflns_used 7063
_cell_measurement_temperature 291(2)
_cell_measurement_theta_max 23.104
_cell_measurement_theta_min 2.228
_cell_volume 4582.6(9)
_computing_structure_refinement 'SHELXL-97 (Sheldrick, 2008)'
_computing_structure_solution 'SHELXS-97 (Sheldrick, 2008)'
_diffrn_ambient_temperature 291(2)
_diffrn_measured_fraction_theta_full 1.000
_diffrn_measured_fraction_theta_max 1.000
_diffrn_radiation_monochromator graphite
_diffrn_radiation_source 'fine-focus sealed tube'
_diffrn_radiation_type MoK\a
_diffrn_radiation_wavelength 0.71073
_diffrn_reflns_av_R_equivalents 0.0124
_diffrn_reflns_av_sigmaI/netI 0.0984
_diffrn_reflns_limit_h_max 17
_diffrn_reflns_limit_h_min -17
_diffrn_reflns_limit_k_max 22
_diffrn_reflns_limit_k_min -22
_diffrn_reflns_limit_l_max 24
_diffrn_reflns_limit_l_min -24
_diffrn_reflns_number 45731
_diffrn_reflns_theta_full 26.00
_diffrn_reflns_theta_max 26.00
_diffrn_reflns_theta_min 1.11
_exptl_absorpt_coefficient_mu 0.761
_exptl_absorpt_correction_T_max 0.8504
_exptl_absorpt_correction_T_min 0.8151
_exptl_absorpt_correction_type multi-scan
_exptl_absorpt_process_details sadabs
_exptl_crystal_colour dark-green
_exptl_crystal_density_diffrn 1.252
_exptl_crystal_density_method 'not measured'
_exptl_crystal_description needle
_exptl_crystal_F_000 1748
_exptl_crystal_size_max 0.28
_exptl_crystal_size_mid 0.24
_exptl_crystal_size_min 0.22
_refine_diff_density_max 0.486
_refine_diff_density_min -0.465
_refine_diff_density_rms 0.103
_refine_ls_abs_structure_details 'Flack H D (1983), Acta Cryst. A39, 876-881'
_refine_ls_abs_structure_Flack 0.004(11)
_refine_ls_extinction_method none
_refine_ls_goodness_of_fit_ref 1.027
_refine_ls_hydrogen_treatment mixed
_refine_ls_matrix_type full
_refine_ls_number_parameters 1873
_refine_ls_number_reflns 31514
_refine_ls_number_restraints 3
_refine_ls_restrained_S_all 1.027
_refine_ls_R_factor_all 0.0491
_refine_ls_R_factor_gt 0.0497
_refine_ls_shift/su_max 0.000
_refine_ls_shift/su_mean 0.000
_refine_ls_structure_factor_coef Fsqd
_refine_ls_weighting_details 'calc w=1/[\s^2^(Fo^2^)+(0.0700P)^2^+1.9900P] where P=(Fo^2^+2Fc^2^)/3'
_refine_ls_weighting_scheme calc
_refine_ls_wR_factor_gt 0.1185
_refine_ls_wR_factor_ref 0.1184
_reflns_number_gt 24595
_reflns_number_total 31514
_reflns_threshold_expression >2sigma(I)
_cod_data_source_file c3dt52951g.txt
_cod_data_source_block rr
_cod_original_cell_volume 4582.7(9)
_cod_original_sg_symbol_H-M P1
_cod_database_code 7028641

loop_
_symmetry_equiv_pos_as_xyz
'x, y, z'

loop_
_atom_site_label
_atom_site_type_symbol
_atom_site_fract_x
_atom_site_fract_y
_atom_site_fract_z
_atom_site_U_iso_or_equiv
_atom_site_adp_type
_atom_site_occupancy
_atom_site_symmetry_multiplicity
_atom_site_calc_flag
_atom_site_refinement_flags
C1 C 0.8122(4) -0.3701(3) 0.9430(2) 0.0472(10) Uani 1 1 d .
C2 C 0.8981(4) -0.4287(4) 0.9533(3) 0.0587(13) Uani 1 1 d .
H2 H 0.9139 -0.4528 0.9206 0.070 Uiso 1 1 calc R
C3 C 0.9597(4) -0.4499(4) 1.0140(3) 0.0671(17) Uani 1 1 d .
H3 H 1.0188 -0.4865 1.0196 0.081 Uiso 1 1 calc R
C4 C 0.9374(5) -0.4198(4) 1.0652(3) 0.0665(16) Uani 1 1 d .
C5 C 0.8509(4) -0.3623(4) 1.0554(3) 0.0595(14) Uani 1 1 d .
H5 H 0.8348 -0.3404 1.0898 0.071 Uiso 1 1 calc R
C6 C 0.7884(4) -0.3373(3) 0.9942(2) 0.0521(12) Uani 1 1 d .
C7 C 0.6992(4) -0.2738(3) 0.9867(3) 0.0523(11) Uani 1 1 d .
H7 H 0.6917 -0.2576 1.0251 0.063 Uiso 1 1 calc R
C8 C 0.5539(4) -0.1684(3) 0.9297(3) 0.0532(12) Uani 1 1 d .
H8 H 0.5686 -0.1183 0.8910 0.064 Uiso 1 1 calc R
C9 C 0.5290(4) -0.1524(3) 1.0021(3) 0.0507(11) Uani 1 1 d .
H9A H 0.5184 -0.2026 1.0419 0.061 Uiso 1 1 calc R
H9B H 0.5831 -0.1357 1.0167 0.061 Uiso 1 1 calc R
C10 C 0.4362(4) -0.0838(3) 0.9851(3) 0.0555(13) Uani 1 1 d .
H10A H 0.4230 -0.0722 1.0279 0.067 Uiso 1 1 calc R
H10B H 0.4485 -0.0340 0.9456 0.067 Uiso 1 1 calc R
C11 C 0.3482(4) -0.1044(4) 0.9641(3) 0.0559(13) Uani 1 1 d .
H11A H 0.2915 -0.0618 0.9596 0.067 Uiso 1 1 calc R
H11B H 0.3373 -0.1561 1.0016 0.067 Uiso 1 1 calc R
C12 C 0.3624(5) -0.1117(4) 0.8914(3) 0.0635(15) Uani 1 1 d .
H12A H 0.3723 -0.0603 0.8529 0.076 Uiso 1 1 calc R
H12B H 0.3068 -0.1271 0.8773 0.076 Uiso 1 1 calc R
C13 C 0.4589(4) -0.1834(3) 0.9082(3) 0.0483(11) Uani 1 1 d .
H13 H 0.4451 -0.2329 0.9484 0.058 Uiso 1 1 calc R
C14 C 0.4301(4) -0.1776(3) 0.7829(3) 0.0509(12) Uani 1 1 d .
H14 H 0.3706 -0.1432 0.7817 0.061 Uiso 1 1 calc R
C15 C 0.4507(4) -0.1930(3) 0.7192(3) 0.0493(11) Uani 1 1 d .
C16 C 0.3859(4) -0.1509(3) 0.6603(2) 0.0512(12) Uani 1 1 d .
H16 H 0.3370 -0.1078 0.6601 0.061 Uiso 1 1 calc R
C17 C 0.3917(4) -0.1712(3) 0.6003(3) 0.0502(11) Uani 1 1 d .
C18 C 0.4622(4) -0.2385(3) 0.6029(3) 0.0550(12) Uani 1 1 d .
H18 H 0.4649 -0.2540 0.5641 0.066 Uiso 1 1 calc R
C19 C 0.5289(3) -0.2830(3) 0.6628(3) 0.0433(9) Uani 1 1 d .
H19 H 0.5775 -0.3259 0.6625 0.052 Uiso 1 1 calc R
C20 C 0.5228(3) -0.2636(3) 0.7217(2) 0.0434(10) Uani 1 1 d .
C21 C 0.9249(4) -0.0389(3) 0.6982(3) 0.0509(11) Uani 1 1 d .
C22 C 0.9846(4) -0.0290(3) 0.7454(3) 0.0541(12) Uani 1 1 d .
H22 H 0.9584 0.0020 0.7711 0.065 Uiso 1 1 calc R
C23 C 1.0829(4) -0.0645(3) 0.7551(3) 0.0597(13) Uani 1 1 d .
H23 H 1.1217 -0.0581 0.7880 0.072 Uiso 1 1 calc R
C24 C 1.1238(5) -0.1095(4) 0.7162(3) 0.0638(14) Uani 1 1 d .
H24 H 1.1905 -0.1302 0.7199 0.077 Uiso 1 1 calc R
C25 C 1.0600(4) -0.1234(4) 0.6696(3) 0.0554(12) Uani 1 1 d .
H25 H 1.0841 -0.1563 0.6451 0.066 Uiso 1 1 calc R
C26 C 0.9634(4) -0.0868(3) 0.6625(2) 0.0496(11) Uani 1 1 d .
C27 C 0.9058(3) -0.1029(3) 0.6105(3) 0.0473(10) Uani 1 1 d .
H27 H 0.9376 -0.1346 0.5870 0.057 Uiso 1 1 calc R
C28 C 0.7672(4) -0.0879(3) 0.5395(3) 0.0506(11) Uani 1 1 d .
H28A H 0.7995 -0.1403 0.5396 0.061 Uiso 1 1 calc R
H28B H 0.7726 -0.0445 0.4918 0.061 Uiso 1 1 calc R
C29 C 0.6589(4) -0.0879(3) 0.5568(3) 0.0518(11) Uani 1 1 d .
H29A H 0.6216 -0.0767 0.5129 0.062 Uiso 1 1 calc R
H29B H 0.6530 -0.1418 0.5932 0.062 Uiso 1 1 calc R
C30 C 0.5276(3) 0.0031(3) 0.5811(3) 0.0459(10) Uani 1 1 d .
H30 H 0.4898 -0.0094 0.5518 0.055 Uiso 1 1 calc R
C31 C 0.4764(3) 0.0509(3) 0.6163(3) 0.0479(11) Uani 1 1 d .
C32 C 0.3758(4) 0.0701(3) 0.6091(3) 0.0561(12) Uani 1 1 d .
H32 H 0.3431 0.0524 0.5809 0.067 Uiso 1 1 calc R
C33 C 0.3223(4) 0.1173(4) 0.6451(3) 0.0606(14) Uani 1 1 d .
H33 H 0.2546 0.1294 0.6407 0.073 Uiso 1 1 calc R
C34 C 0.3697(4) 0.1461(4) 0.6872(3) 0.0646(16) Uani 1 1 d .
H34 H 0.3353 0.1784 0.7095 0.077 Uiso 1 1 calc R
C35 C 0.4722(4) 0.1231(3) 0.6936(3) 0.0575(13) Uani 1 1 d .
H35 H 0.5058 0.1381 0.7233 0.069 Uiso 1 1 calc R
C36 C 0.5256(4) 0.0786(3) 0.6574(3) 0.0484(11) Uani 1 1 d .
C37 C 0.8362(3) 0.3026(3) 0.3402(2) 0.0386(9) Uani 1 1 d .
C38 C 0.9289(3) 0.3092(3) 0.3140(2) 0.0426(9) Uani 1 1 d .
H38 H 0.9564 0.2791 0.2878 0.051 Uiso 1 1 calc R
C39 C 0.9793(3) 0.3582(3) 0.3260(3) 0.0458(10) Uani 1 1 d .
H39 H 1.0412 0.3610 0.3083 0.055 Uiso 1 1 calc R
C40 C 0.9413(4) 0.4045(3) 0.3642(3) 0.0513(11) Uani 1 1 d .
C41 C 0.8468(3) 0.4009(3) 0.3893(3) 0.0452(10) Uani 1 1 d .
H41 H 0.8193 0.4336 0.4131 0.054 Uiso 1 1 calc R
C42 C 0.7936(3) 0.3492(3) 0.3793(2) 0.0413(9) Uani 1 1 d .
C43 C 0.6911(4) 0.3605(3) 0.3955(2) 0.0428(9) Uani 1 1 d .
H43 H 0.6687 0.4011 0.4124 0.051 Uiso 1 1 calc R
C44 C 0.5159(3) 0.3398(3) 0.3983(2) 0.0428(10) Uani 1 1 d .
H44 H 0.4836 0.3679 0.3493 0.051 Uiso 1 1 calc R
C45 C 0.4881(4) 0.3978(3) 0.4373(3) 0.0514(11) Uani 1 1 d .
H45A H 0.5098 0.4490 0.4110 0.062 Uiso 1 1 calc R
H45B H 0.5169 0.3720 0.4868 0.062 Uiso 1 1 calc R
C46 C 0.3701(4) 0.4141(3) 0.4379(3) 0.0503(11) Uani 1 1 d .
H46A H 0.3468 0.4525 0.4597 0.060 Uiso 1 1 calc R
H46B H 0.3427 0.4383 0.3881 0.060 Uiso 1 1 calc R
C47 C 0.3352(4) 0.3306(3) 0.4829(3) 0.0530(12) Uani 1 1 d .
H47A H 0.3668 0.3029 0.5314 0.064 Uiso 1 1 calc R
H47B H 0.2652 0.3410 0.4874 0.064 Uiso 1 1 calc R
C48 C 0.3645(4) 0.2776(3) 0.4388(3) 0.0531(12) Uani 1 1 d .
H48A H 0.3356 0.3069 0.3894 0.064 Uiso 1 1 calc R
H48B H 0.3423 0.2262 0.4620 0.064 Uiso 1 1 calc R
C49 C 0.4807(3) 0.2604(3) 0.4375(3) 0.0434(9) Uani 1 1 d .
H49 H 0.5069 0.2354 0.4883 0.052 Uiso 1 1 calc R
C50 C 0.4807(3) 0.1516(3) 0.3962(2) 0.0411(9) Uani 1 1 d .
H50 H 0.4162 0.1530 0.4089 0.049 Uiso 1 1 calc R
C51 C 0.5238(3) 0.0896(3) 0.3699(3) 0.0435(9) Uani 1 1 d .
C52 C 0.4600(3) 0.0405(3) 0.3638(3) 0.0448(10) Uani 1 1 d .
H52 H 0.3941 0.0524 0.3719 0.054 Uiso 1 1 calc R
C53 C 0.4964(4) -0.0234(3) 0.3461(3) 0.0506(11) Uani 1 1 d .
C54 C 0.5971(4) -0.0446(3) 0.3352(3) 0.0486(10) Uani 1 1 d .
H54 H 0.6212 -0.0900 0.3250 0.058 Uiso 1 1 calc R
C55 C 0.6580(3) 0.0032(3) 0.3399(3) 0.0432(9) Uani 1 1 d .
H55 H 0.7231 -0.0086 0.3300 0.052 Uiso 1 1 calc R
C56 C 0.6250(3) 0.0692(3) 0.3594(2) 0.0391(9) Uani 1 1 d .
C57 C 0.5689(4) 0.5316(3) 0.1942(3) 0.0509(11) Uani 1 1 d .
C58 C 0.5263(4) 0.5724(3) 0.2372(2) 0.0456(10) Uani 1 1 d .
H58 H 0.4589 0.5831 0.2398 0.055 Uiso 1 1 calc R
C59 C 0.5831(4) 0.5971(3) 0.2756(3) 0.0523(11) Uani 1 1 d .
H59 H 0.5539 0.6237 0.3041 0.063 Uiso 1 1 calc R
C60 C 0.6845(5) 0.5820(4) 0.2714(3) 0.0626(13) Uani 1 1 d .
H60 H 0.7225 0.5979 0.2978 0.075 Uiso 1 1 calc R
C61 C 0.7292(4) 0.5430(3) 0.2278(3) 0.0543(12) Uani 1 1 d .
H61 H 0.7964 0.5336 0.2239 0.065 Uiso 1 1 calc R
C62 C 0.6694(4) 0.5189(3) 0.1904(3) 0.0506(11) Uani 1 1 d .
C63 C 0.7267(3) 0.4777(3) 0.1470(2) 0.0407(10) Uani 1 1 d .
H63 H 0.7939 0.4729 0.1487 0.049 Uiso 1 1 calc R
C64 C 0.7530(3) 0.4143(3) 0.0604(3) 0.0480(11) Uani 1 1 d .
H64A H 0.8195 0.3906 0.0804 0.058 Uiso 1 1 calc R
H64B H 0.7540 0.4571 0.0116 0.058 Uiso 1 1 calc R
C65 C 0.7031(4) 0.3472(3) 0.0580(3) 0.0496(11) Uani 1 1 d .
H65A H 0.7295 0.3302 0.0202 0.060 Uiso 1 1 calc R
H65B H 0.7139 0.2994 0.1046 0.060 Uiso 1 1 calc R
C66 C 0.5451(4) 0.3707(3) 0.0009(3) 0.0477(10) Uani 1 1 d .
H66 H 0.5784 0.3427 -0.0253 0.057 Uiso 1 1 calc R
C67 C 0.4373(4) 0.3941(3) -0.0118(3) 0.0458(10) Uani 1 1 d .
C68 C 0.3924(4) 0.3816(3) -0.0656(3) 0.0483(10) Uani 1 1 d .
H68 H 0.4305 0.3541 -0.0904 0.058 Uiso 1 1 calc R
C69 C 0.2939(4) 0.4082(3) -0.0836(3) 0.0536(12) Uani 1 1 d .
H69 H 0.2665 0.4025 -0.1221 0.064 Uiso 1 1 calc R
C70 C 0.2360(4) 0.4443(3) -0.0422(3) 0.0540(12) Uani 1 1 d .
H70 H 0.1688 0.4583 -0.0512 0.065 Uiso 1 1 calc R
C71 C 0.2759(4) 0.4599(3) 0.0117(3) 0.0545(12) Uani 1 1 d .
H71 H 0.2373 0.4861 0.0373 0.065 Uiso 1 1 calc R
C72 C 0.3787(3) 0.4335(3) 0.0257(2) 0.0417(9) Uani 1 1 d .
C73 C 0.6673(4) -0.1798(3) 0.7792(2) 0.0463(10) Uani 1 1 d .
C74 C 0.7221(4) 0.1519(3) 0.4781(2) 0.0452(10) Uani 1 1 d .
C75 C 0.6014(3) 0.2874(3) 0.2624(2) 0.0382(9) Uani 1 1 d .
C76 C 0.5664(4) 0.6203(3) -0.0598(3) 0.0483(11) Uani 1 1 d .
C77 C 0.6909(4) 1.0508(3) 0.0944(3) 0.0522(11) Uani 1 1 d .
C78 C 0.6400(4) 1.0321(3) 0.0483(3) 0.0523(11) Uani 1 1 d .
H78 H 0.6709 0.9946 0.0301 0.063 Uiso 1 1 calc R
C79 C 0.5422(4) 1.0695(4) 0.0291(3) 0.0567(12) Uani 1 1 d .
H79 H 0.5093 1.0581 -0.0036 0.068 Uiso 1 1 calc R
C80 C 0.4936(4) 1.1223(4) 0.0567(3) 0.0615(13) Uani 1 1 d .
H80 H 0.4279 1.1455 0.0440 0.074 Uiso 1 1 calc R
C81 C 0.5460(4) 1.1426(3) 0.1073(3) 0.0531(11) Uani 1 1 d .
H81 H 0.5148 1.1795 0.1261 0.064 Uiso 1 1 calc R
C82 C 0.6441(4) 1.1044(3) 0.1257(3) 0.0501(11) Uani 1 1 d .
C83 C 0.6953(4) 1.1339(3) 0.1658(3) 0.0548(12) Uani 1 1 d .
H83 H 0.6569 1.1703 0.1823 0.066 Uiso 1 1 calc R
C84 C 0.8319(4) 1.1468(4) 0.2321(3) 0.0517(11) Uani 1 1 d .
H84A H 0.8500 1.1024 0.2801 0.062 Uiso 1 1 calc R
H84B H 0.7862 1.1916 0.2372 0.062 Uiso 1 1 calc R
C85 C 0.9252(4) 1.1772(3) 0.1921(3) 0.0480(10) Uani 1 1 d .
H85A H 0.9060 1.2277 0.1483 0.058 Uiso 1 1 calc R
H85B H 0.9654 1.1874 0.2242 0.058 Uiso 1 1 calc R
C86 C 1.0709(4) 1.0881(3) 0.1788(2) 0.0437(10) Uani 1 1 d .
H86 H 1.1030 1.1144 0.1992 0.052 Uiso 1 1 calc R
C87 C 1.1333(4) 1.0264(3) 0.1576(3) 0.0495(11) Uani 1 1 d .
C88 C 1.2318(4) 1.0022(3) 0.1779(3) 0.0517(11) Uani 1 1 d .
H88 H 1.2592 1.0273 0.2021 0.062 Uiso 1 1 calc R
C89 C 1.2884(4) 0.9418(4) 0.1625(3) 0.0584(13) Uani 1 1 d .
H89 H 1.3546 0.9269 0.1757 0.070 Uiso 1 1 calc R
C90 C 1.2499(4) 0.9007(3) 0.1270(3) 0.0592(13) Uani 1 1 d .
H90 H 1.2899 0.8608 0.1153 0.071 Uiso 1 1 calc R
C91 C 1.1480(4) 0.9224(4) 0.1097(3) 0.0534(12) Uani 1 1 d .
H91 H 1.1207 0.8953 0.0875 0.064 Uiso 1 1 calc R
C92 C 1.0888(4) 0.9833(3) 0.1253(3) 0.0495(11) Uani 1 1 d .
C93 C 0.7862(3) 0.7377(3) 0.4515(2) 0.0377(8) Uani 1 1 d .
C94 C 0.6921(4) 0.7355(3) 0.4774(3) 0.0500(11) Uani 1 1 d .
H94 H 0.6555 0.7796 0.4853 0.060 Uiso 1 1 calc R
C95 C 0.6563(3) 0.6679(3) 0.4906(3) 0.0443(9) Uani 1 1 d .
H95 H 0.5951 0.6658 0.5098 0.053 Uiso 1 1 calc R
C96 C 0.7048(3) 0.6012(3) 0.4775(3) 0.0465(10) Uani 1 1 d .
C97 C 0.7987(4) 0.6038(3) 0.4503(3) 0.0488(10) Uani 1 1 d .
H97 H 0.8332 0.5605 0.4404 0.059 Uiso 1 1 calc R
C98 C 0.8402(4) 0.6723(3) 0.4383(3) 0.0435(9) Uani 1 1 d .
C99 C 0.9387(4) 0.6690(3) 0.4062(3) 0.0460(10) Uani 1 1 d .
H99 H 0.9622 0.6235 0.3959 0.055 Uiso 1 1 calc R
C100 C 1.0888(3) 0.7213(3) 0.3520(3) 0.0431(9) Uani 1 1 d .
H100 H 1.0757 0.7645 0.3022 0.052 Uiso 1 1 calc R
C101 C 1.1344(4) 0.6409(3) 0.3468(3) 0.0514(12) Uani 1 1 d .
H10C H 1.0899 0.6270 0.3203 0.062 Uiso 1 1 calc R
H10D H 1.1483 0.5967 0.3954 0.062 Uiso 1 1 calc R
C102 C 1.2285(4) 0.6518(3) 0.3066(3) 0.0568(13) Uani 1 1 d .
H10E H 1.2122 0.6944 0.2575 0.068 Uiso 1 1 calc R
H10F H 1.2568 0.6009 0.3022 0.068 Uiso 1 1 calc R
C103 C 1.3101(4) 0.6755(3) 0.3438(3) 0.0492(11) Uani 1 1 d .
H10G H 1.3315 0.6323 0.3919 0.059 Uiso 1 1 calc R
H10H H 1.3661 0.6836 0.3139 0.059 Uiso 1 1 calc R
C104 C 1.2606(3) 0.7559(3) 0.3496(3) 0.0458(10) Uani 1 1 d .
H10I H 1.2455 0.7996 0.3009 0.055 Uiso 1 1 calc R
H10J H 1.3050 0.7713 0.3749 0.055 Uiso 1 1 calc R
C105 C 1.1627(3) 0.7456(3) 0.3927(3) 0.0431(9) Uani 1 1 d .
H105 H 1.1785 0.7022 0.4422 0.052 Uiso 1 1 calc R
C106 C 1.1474(3) 0.8863(3) 0.3846(2) 0.0392(9) Uani 1 1 d .
H106 H 1.2105 0.8842 0.3685 0.047 Uiso 1 1 calc R
C107 C 1.0972(3) 0.9612(3) 0.3941(2) 0.0394(9) Uani 1 1 d .
C108 C 1.1512(4) 1.0213(3) 0.3747(2) 0.0433(10) Uani 1 1 d .
H108 H 1.2102 1.0147 0.3532 0.052 Uiso 1 1 calc R
C109 C 1.1181(3) 1.0931(3) 0.3872(3) 0.0424(9) Uani 1 1 d .
C110 C 1.0269(3) 1.1018(3) 0.4189(3) 0.0435(9) Uani 1 1 d .
H110 H 1.0024 1.1482 0.4276 0.052 Uiso 1 1 calc R
C111 C 0.9746(3) 1.0397(3) 0.4367(3) 0.0448(9) Uani 1 1 d .
H111 H 0.9145 1.0461 0.4569 0.054 Uiso 1 1 calc R
C112 C 1.0069(4) 0.9702(3) 0.4260(3) 0.0450(10) Uani 1 1 d .
C113 C 1.0448(4) 0.4731(3) 0.6372(3) 0.0451(10) Uani 1 1 d .
C114 C 1.0980(4) 0.4216(3) 0.6064(3) 0.0515(11) Uani 1 1 d .
H114 H 1.1654 0.4158 0.6054 0.062 Uiso 1 1 calc R
C115 C 1.0550(4) 0.3811(3) 0.5790(3) 0.0554(12) Uani 1 1 d .
H115 H 1.0924 0.3472 0.5596 0.067 Uiso 1 1 calc R
C116 C 0.9526(5) 0.3893(4) 0.5790(3) 0.0598(13) Uani 1 1 d .
H116 H 0.9233 0.3611 0.5590 0.072 Uiso 1 1 calc R
C117 C 0.8962(4) 0.4384(3) 0.6083(3) 0.0491(11) Uani 1 1 d .
H117 H 0.8288 0.4443 0.6086 0.059 Uiso 1 1 calc R
C118 C 0.9454(4) 0.4802(3) 0.6384(3) 0.0506(11) Uani 1 1 d .
C119 C 0.8802(3) 0.5295(3) 0.6690(3) 0.0444(10) Uani 1 1 d .
H119 H 0.8137 0.5335 0.6633 0.053 Uiso 1 1 calc R
C120 C 0.8400(3) 0.6128(3) 0.7381(3) 0.0483(11) Uani 1 1 d .
H12C H 0.8328 0.5771 0.7888 0.058 Uiso 1 1 calc R
H12D H 0.7769 0.6316 0.7121 0.058 Uiso 1 1 calc R
C121 C 0.8822(3) 0.6869(3) 0.7331(3) 0.0475(10) Uani 1 1 d .
H12E H 0.8694 0.7304 0.6841 0.057 Uiso 1 1 calc R
H12F H 0.8506 0.7082 0.7671 0.057 Uiso 1 1 calc R
C122 C 1.0331(3) 0.6802(3) 0.7929(2) 0.0425(9) Uani 1 1 d .
H122 H 0.9963 0.7090 0.8172 0.051 Uiso 1 1 calc R
C123 C 1.1404(4) 0.6597(3) 0.8066(2) 0.0467(10) Uani 1 1 d .
C124 C 1.1777(4) 0.6765(3) 0.8611(3) 0.0525(11) Uani 1 1 d .
H124 H 1.1351 0.6967 0.8891 0.063 Uiso 1 1 calc R
C125 C 1.2778(4) 0.6635(3) 0.8739(3) 0.0553(12) Uani 1 1 d .
H125 H 1.3014 0.6780 0.9084 0.066 Uiso 1 1 calc R
C126 C 1.3421(4) 0.6295(3) 0.8360(3) 0.0470(10) Uani 1 1 d .
H126 H 1.4088 0.6206 0.8453 0.056 Uiso 1 1 calc R
C127 C 1.3079(4) 0.6085(3) 0.7839(3) 0.0489(10) Uani 1 1 d .
H127 H 1.3515 0.5848 0.7588 0.059 Uiso 1 1 calc R
C128 C 1.2067(4) 0.6232(3) 0.7691(2) 0.0458(10) Uani 1 1 d .
C129 C 0.7630(3) 0.4216(3) 0.8534(3) 0.0439(9) Uani 1 1 d .
C130 C 0.6769(3) 0.4815(3) 0.8466(3) 0.0464(10) Uani 1 1 d .
H130 H 0.6703 0.5108 0.8755 0.056 Uiso 1 1 calc R
C131 C 0.6037(3) 0.4952(3) 0.7969(3) 0.0432(9) Uani 1 1 d .
H131 H 0.5466 0.5333 0.7931 0.052 Uiso 1 1 calc R
C132 C 0.6132(4) 0.4540(3) 0.7526(3) 0.0495(11) Uani 1 1 d .
C133 C 0.6952(4) 0.3955(3) 0.7583(3) 0.0488(10) Uani 1 1 d .
H133 H 0.7002 0.3675 0.7283 0.059 Uiso 1 1 calc R
C134 C 0.7703(3) 0.3781(3) 0.8085(2) 0.0422(9) Uani 1 1 d .
C135 C 0.8615(3) 0.3225(3) 0.8034(2) 0.0417(9) Uani 1 1 d .
H135 H 0.8614 0.3017 0.7683 0.050 Uiso 1 1 calc R
C136 C 1.0344(4) 0.2531(4) 0.8264(3) 0.0614(14) Uani 1 1 d .
H136 H 1.0765 0.2921 0.8014 0.074 Uiso 1 1 calc R
C137 C 1.0199(4) 0.2074(3) 0.7772(3) 0.0585(13) Uani 1 1 d .
H13A H 0.9823 0.1654 0.8016 0.070 Uiso 1 1 calc R
H13B H 0.9864 0.2460 0.7308 0.070 Uiso 1 1 calc R
C138 C 1.1257(4) 0.1676(4) 0.7651(3) 0.0589(14) Uani 1 1 d .
H13C H 1.1648 0.2093 0.7455 0.071 Uiso 1 1 calc R
H13D H 1.1232 0.1434 0.7305 0.071 Uiso 1 1 calc R
C139 C 1.1720(5) 0.0992(4) 0.8410(3) 0.0673(16) Uani 1 1 d .
H13E H 1.2342 0.0690 0.8343 0.081 Uiso 1 1 calc R
H13F H 1.1294 0.0607 0.8630 0.081 Uiso 1 1 calc R
C140 C 1.1870(5) 0.1448(4) 0.8938(3) 0.0638(15) Uani 1 1 d .
H14A H 1.2148 0.1044 0.9415 0.077 Uiso 1 1 calc R
H14B H 1.2306 0.1826 0.8723 0.077 Uiso 1 1 calc R
C141 C 1.0841(4) 0.1927(3) 0.9011(3) 0.0531(12) Uani 1 1 d .
H141 H 1.0434 0.1520 0.9244 0.064 Uiso 1 1 calc R
C142 C 1.1535(4) 0.2254(3) 0.9951(2) 0.0472(11) Uani 1 1 d .
H142 H 1.2104 0.1890 0.9947 0.057 Uiso 1 1 calc R
C143 C 1.1510(3) 0.2604(3) 1.0494(3) 0.0431(9) Uani 1 1 d .
C144 C 1.2376(4) 0.2378(4) 1.0927(3) 0.0582(13) Uani 1 1 d .
H144 H 1.2930 0.2075 1.0821 0.070 Uiso 1 1 calc R
C145 C 1.2421(4) 0.2588(3) 1.1493(3) 0.0519(11) Uani 1 1 d .
C146 C 1.1583(3) 0.3075(3) 1.1636(3) 0.0441(10) Uani 1 1 d .
H146 H 1.1610 0.3235 1.2017 0.053 Uiso 1 1 calc R
C147 C 1.0721(3) 0.3316(3) 1.1212(2) 0.0420(9) Uani 1 1 d .
H147 H 1.0175 0.3625 1.1320 0.050 Uiso 1 1 calc R
C148 C 1.0662(3) 0.3101(3) 1.0629(3) 0.0438(10) Uani 1 1 d .
C149 C 0.9298(3) 0.9017(3) 0.3139(2) 0.0406(9) Uani 1 1 d .
C150 C 0.9993(4) 0.7350(3) 0.5314(3) 0.0459(10) Uani 1 1 d .
C151 C 1.0320(4) 0.4202(3) 0.8665(3) 0.0496(11) Uani 1 1 d .
C152 C 0.8853(3) 0.2302(3) 0.9917(2) 0.0432(9) Uani 1 1 d .
Cl1 Cl 1.01863(10) -0.45399(9) 1.14206(8) 0.0669(4) Uani 1 1 d .
Cl2 Cl 0.31218(10) -0.10894(8) 0.52286(7) 0.0581(3) Uani 1 1 d .
Cl3 Cl 1.01198(9) 0.46826(7) 0.37813(7) 0.0515(3) Uani 1 1 d .
Cl4 Cl 0.41877(9) -0.08595(8) 0.33961(7) 0.0534(3) Uani 1 1 d .
Cl5 Cl 0.65186(9) 0.51435(7) 0.49444(7) 0.0505(2) Uani 1 1 d .
Cl6 Cl 1.19037(9) 1.16753(7) 0.36644(7) 0.0500(2) Uani 1 1 d .
Cl7 Cl 0.51544(9) 0.47968(8) 0.68663(7) 0.0563(3) Uani 1 1 d .
Cl8 Cl 1.35096(9) 0.23261(8) 1.20121(7) 0.0537(3) Uani 1 1 d .
Mn1 Mn 0.72272(5) -0.00686(4) 0.63984(3) 0.03455(13) Uani 1 1 d .
Mn2 Mn 0.54543(5) 0.45095(4) 0.09799(3) 0.03492(13) Uani 1 1 d .
Mn3 Mn 0.88664(5) 1.05528(4) 0.14048(3) 0.03594(13) Uani 1 1 d .
Mn4 Mn 1.04947(5) 0.58374(4) 0.70629(3) 0.03531(13) Uani 1 1 d .
N1 N 0.6322(3) -0.2382(2) 0.9372(2) 0.0452(9) Uani 1 1 d .
N2 N 0.4846(3) -0.2058(3) 0.8418(2) 0.0529(11) Uani 1 1 d .
N3 N 0.8122(3) -0.0736(2) 0.5974(2) 0.0422(8) Uani 1 1 d .
N4 N 0.6197(3) -0.0252(3) 0.5844(2) 0.0460(8) Uani 1 1 d .
N5 N 0.5219(3) 0.2049(2) 0.4040(2) 0.0426(8) Uani 1 1 d .
N6 N 0.6256(3) 0.3202(2) 0.3893(2) 0.0449(8) Uani 1 1 d .
N7 N 0.6935(3) 0.4489(2) 0.1086(2) 0.0427(8) Uani 1 1 d .
N8 N 0.5964(3) 0.3839(2) 0.0421(2) 0.0427(8) Uani 1 1 d .
N9 N 0.6970(3) -0.1248(2) 0.7361(2) 0.0480(9) Uani 1 1 d .
N10 N 0.7434(3) 0.1110(3) 0.5362(2) 0.0480(9) Uani 1 1 d .
N11 N 0.5665(3) 0.3256(2) 0.2067(2) 0.0438(8) Uani 1 1 d .
N12 N 0.5465(3) 0.5665(2) -0.0097(2) 0.0431(8) Uani 1 1 d .
N13 N 0.7889(3) 1.1175(2) 0.1830(2) 0.0446(9) Uani 1 1 d .
N14 N 0.9805(3) 1.1092(2) 0.1725(2) 0.0434(8) Uani 1 1 d .
N15 N 0.9950(3) 0.7213(2) 0.3910(2) 0.0449(9) Uani 1 1 d .
N16 N 1.1082(3) 0.8245(2) 0.3974(2) 0.0435(8) Uani 1 1 d .
N17 N 0.9088(3) 0.5698(3) 0.7050(2) 0.0479(9) Uani 1 1 d .
N18 N 0.9872(3) 0.6616(2) 0.7506(2) 0.0422(8) Uani 1 1 d .
N19 N 0.9409(3) 0.3006(2) 0.8436(2) 0.0431(8) Uani 1 1 d .
N20 N 1.0846(3) 0.2402(3) 0.9480(2) 0.0495(9) Uani 1 1 d .
N21 N 0.9131(3) 0.9474(2) 0.2544(2) 0.0500(9) Uani 1 1 d .
N22 N 1.0189(3) 0.6909(3) 0.5902(2) 0.0500(9) Uani 1 1 d .
N23 N 1.0588(3) 0.4762(2) 0.8231(2) 0.0446(9) Uani 1 1 d .
N24 N 0.8565(3) 0.1710(3) 1.0305(2) 0.0471(9) Uani 1 1 d .
O1 O 0.7582(2) -0.3465(2) 0.87979(19) 0.0471(7) Uani 1 1 d .
O2 O 0.5871(2) -0.3120(2) 0.77962(17) 0.0434(7) Uani 1 1 d .
O3 O 0.8299(3) -0.0013(2) 0.69157(18) 0.0488(8) Uani 1 1 d .
O4 O 0.6204(2) 0.05621(19) 0.67349(19) 0.0451(7) Uani 1 1 d .
O5 O 0.7884(2) 0.2505(2) 0.32744(17) 0.0432(7) Uani 1 1 d .
O6 O 0.6935(2) 0.11068(18) 0.36299(18) 0.0431(7) Uani 1 1 d .
O7 O 0.5111(3) 0.5121(2) 0.15692(18) 0.0469(7) Uani 1 1 d .
O8 O 0.4154(2) 0.4485(2) 0.08304(18) 0.0462(7) Uani 1 1 d .
O9 O 0.7883(3) 1.0144(2) 0.11163(18) 0.0462(7) Uani 1 1 d .
O10 O 0.9942(3) 1.0020(2) 0.10441(19) 0.0489(8) Uani 1 1 d .
O11 O 0.8201(2) 0.8066(2) 0.43700(19) 0.0460(7) Uani 1 1 d .
O12 O 0.9505(3) 0.91132(19) 0.45138(18) 0.0450(7) Uani 1 1 d .
O13 O 1.0983(3) 0.5063(2) 0.6631(2) 0.0489(8) Uani 1 1 d .
O14 O 1.1771(2) 0.6018(2) 0.71823(19) 0.0462(7) Uani 1 1 d .
O15 O 0.8315(2) 0.41203(18) 0.90203(17) 0.0429(7) Uani 1 1 d .
O16 O 0.9813(2) 0.3335(2) 1.02459(18) 0.0469(7) Uani 1 1 d .
Ru1 Ru 0.61782(2) -0.279501(18) 0.859421(17) 0.03429(7) Uani 1 1 d .
Ru2 Ru 0.66184(2) 0.219664(17) 0.369797(16) 0.03291(7) Uani 1 1 d .
Ru3 Ru 0.96421(2) 0.817969(18) 0.420610(17) 0.03306(7) Uani 1 1 d .
Ru4 Ru 0.95772(2) 0.324623(18) 0.929771(17) 0.03457(7) Uani 1 1 d .

loop_
_atom_site_aniso_label
_atom_site_aniso_U_11
_atom_site_aniso_U_22
_atom_site_aniso_U_33
_atom_site_aniso_U_23
_atom_site_aniso_U_13
_atom_site_aniso_U_12
C1 0.048(2) 0.041(2) 0.031(2) 0.0069(17) -0.0022(18) -0.0101(19)
C2 0.042(3) 0.061(3) 0.046(3) 0.006(2) -0.001(2) -0.014(2)
C3 0.043(3) 0.064(3) 0.068(4) 0.006(3) -0.015(2) -0.025(2)
C4 0.068(4) 0.054(3) 0.050(3) 0.008(2) -0.027(3) -0.013(3)
C5 0.062(3) 0.057(3) 0.045(3) 0.001(2) -0.011(2) -0.023(3)
C6 0.048(3) 0.055(3) 0.029(2) 0.0079(19) -0.0098(18) -0.011(2)
C7 0.056(3) 0.050(3) 0.052(3) -0.018(2) -0.005(2) -0.019(2)
C8 0.052(3) 0.046(3) 0.059(3) -0.021(2) 0.020(2) -0.011(2)
C9 0.038(2) 0.053(3) 0.063(3) -0.027(2) 0.011(2) -0.008(2)
C10 0.070(3) 0.048(3) 0.040(2) -0.017(2) 0.015(2) 0.001(2)
C11 0.041(2) 0.062(3) 0.052(3) -0.023(2) 0.018(2) 0.010(2)
C12 0.066(3) 0.054(3) 0.051(3) -0.018(2) -0.010(2) 0.022(3)
C13 0.047(2) 0.042(2) 0.048(3) -0.019(2) 0.008(2) 0.008(2)
C14 0.064(3) 0.028(2) 0.036(2) 0.0019(17) 0.002(2) 0.0112(19)
C15 0.045(2) 0.045(2) 0.039(2) -0.0064(19) 0.0073(19) 0.005(2)
C16 0.053(3) 0.036(2) 0.032(2) 0.0091(17) 0.0137(19) 0.0089(19)
C17 0.041(2) 0.041(2) 0.056(3) -0.010(2) -0.014(2) -0.0021(19)
C18 0.059(3) 0.049(3) 0.039(2) -0.008(2) -0.004(2) 0.004(2)
C19 0.037(2) 0.038(2) 0.048(2) -0.0110(18) -0.0061(18) -0.0068(17)
C20 0.041(2) 0.038(2) 0.036(2) -0.0029(17) 0.0026(17) -0.0021(18)
C21 0.051(3) 0.052(3) 0.037(2) -0.006(2) -0.008(2) -0.010(2)
C22 0.049(3) 0.056(3) 0.053(3) -0.014(2) -0.009(2) -0.020(2)
C23 0.062(3) 0.055(3) 0.045(3) -0.003(2) -0.017(2) -0.009(2)
C24 0.057(3) 0.065(3) 0.055(3) -0.008(3) -0.010(2) -0.017(3)
C25 0.041(2) 0.068(3) 0.058(3) -0.021(3) 0.011(2) -0.022(2)
C26 0.047(2) 0.051(3) 0.031(2) 0.0029(18) -0.0018(18) -0.009(2)
C27 0.039(2) 0.042(2) 0.048(2) -0.010(2) 0.0116(19) -0.0031(18)
C28 0.056(3) 0.048(3) 0.058(3) -0.032(2) 0.011(2) -0.011(2)
C29 0.047(3) 0.050(3) 0.063(3) -0.026(2) 0.006(2) -0.015(2)
C30 0.042(2) 0.036(2) 0.054(3) -0.015(2) 0.003(2) -0.0064(18)
C31 0.039(2) 0.048(2) 0.049(3) -0.011(2) 0.0223(19) -0.015(2)
C32 0.046(3) 0.057(3) 0.054(3) -0.014(2) 0.014(2) -0.008(2)
C33 0.046(3) 0.056(3) 0.064(3) -0.016(3) 0.008(2) 0.004(2)
C34 0.057(3) 0.056(3) 0.060(3) -0.020(3) 0.006(3) 0.025(3)
C35 0.055(3) 0.051(3) 0.058(3) -0.018(2) 0.011(2) -0.004(2)
C36 0.046(2) 0.038(2) 0.054(3) -0.014(2) 0.024(2) -0.0072(19)
C37 0.0290(19) 0.041(2) 0.042(2) -0.0142(18) 0.0047(16) -0.0070(16)
C38 0.040(2) 0.050(2) 0.036(2) -0.0144(18) 0.0134(17) -0.0159(19)
C39 0.032(2) 0.056(3) 0.049(2) -0.021(2) 0.0104(18) -0.0123(19)
C40 0.060(3) 0.037(2) 0.049(3) -0.011(2) 0.013(2) -0.010(2)
C41 0.044(2) 0.040(2) 0.042(2) -0.0083(18) 0.0015(18) -0.0063(18)
C42 0.045(2) 0.0331(19) 0.037(2) -0.0094(17) 0.0004(17) 0.0002(17)
C43 0.048(2) 0.041(2) 0.038(2) -0.0153(18) 0.0153(18) -0.0132(18)
C44 0.044(2) 0.037(2) 0.036(2) -0.0061(17) 0.0134(17) -0.0043(18)
C45 0.044(3) 0.041(2) 0.057(3) -0.013(2) 0.002(2) 0.0014(19)
C46 0.053(3) 0.043(2) 0.046(2) -0.019(2) 0.002(2) 0.010(2)
C47 0.036(2) 0.053(3) 0.072(3) -0.031(3) 0.012(2) -0.004(2)
C48 0.045(3) 0.052(3) 0.068(3) -0.028(3) 0.015(2) -0.017(2)
C49 0.039(2) 0.044(2) 0.045(2) -0.0165(19) 0.0129(18) -0.0083(18)
C50 0.035(2) 0.047(2) 0.037(2) -0.0132(18) 0.0122(16) -0.0109(17)
C51 0.039(2) 0.035(2) 0.047(2) -0.0094(18) 0.0018(18) -0.0027(17)
C52 0.041(2) 0.045(2) 0.046(2) -0.0171(19) 0.0167(19) -0.0113(18)
C53 0.043(2) 0.043(2) 0.060(3) -0.018(2) 0.007(2) -0.0035(19)
C54 0.044(2) 0.051(3) 0.052(3) -0.023(2) 0.013(2) -0.012(2)
C55 0.037(2) 0.039(2) 0.049(2) -0.0140(19) 0.0062(18) -0.0081(17)
C56 0.043(2) 0.035(2) 0.0326(19) -0.0058(16) 0.0077(16) -0.0107(17)
C57 0.049(3) 0.054(3) 0.048(3) -0.020(2) 0.004(2) -0.008(2)
C58 0.051(3) 0.039(2) 0.039(2) -0.0102(18) 0.0033(19) -0.0067(19)
C59 0.065(3) 0.043(2) 0.041(2) -0.0095(19) 0.003(2) -0.011(2)
C60 0.065(3) 0.060(3) 0.065(3) -0.028(3) -0.003(3) -0.011(3)
C61 0.060(3) 0.060(3) 0.038(2) -0.014(2) -0.001(2) -0.018(2)
C62 0.044(3) 0.050(3) 0.049(3) -0.015(2) -0.006(2) -0.002(2)
C63 0.038(2) 0.034(2) 0.036(2) 0.0005(17) -0.0083(17) -0.0063(17)
C64 0.032(2) 0.054(3) 0.047(2) -0.010(2) 0.0096(18) -0.0096(19)
C65 0.041(2) 0.058(3) 0.052(3) -0.028(2) 0.007(2) -0.006(2)
C66 0.051(3) 0.037(2) 0.050(3) -0.0159(19) -0.002(2) -0.0012(19)
C67 0.051(3) 0.038(2) 0.047(2) -0.0153(19) -0.004(2) -0.0095(19)
C68 0.047(3) 0.037(2) 0.053(3) -0.0121(19) -0.009(2) -0.0042(19)
C69 0.046(3) 0.047(2) 0.066(3) -0.014(2) 0.000(2) -0.024(2)
C70 0.049(3) 0.062(3) 0.046(3) -0.018(2) -0.005(2) -0.010(2)
C71 0.043(3) 0.054(3) 0.068(3) -0.025(2) -0.008(2) -0.014(2)
C72 0.036(2) 0.037(2) 0.039(2) -0.0017(17) 0.0023(17) -0.0107(17)
C73 0.057(3) 0.035(2) 0.032(2) -0.0024(17) 0.0124(19) -0.0054(19)
C74 0.051(3) 0.045(2) 0.035(2) -0.0107(19) 0.0098(19) -0.016(2)
C75 0.044(2) 0.036(2) 0.030(2) -0.0095(17) 0.0086(17) -0.0095(17)
C76 0.055(3) 0.041(2) 0.038(2) -0.0077(19) 0.013(2) -0.008(2)
C77 0.051(3) 0.062(3) 0.048(3) -0.023(2) 0.008(2) -0.023(2)
C78 0.048(3) 0.050(3) 0.061(3) -0.019(2) 0.008(2) -0.023(2)
C79 0.053(3) 0.067(3) 0.053(3) -0.024(3) -0.004(2) -0.018(2)
C80 0.049(3) 0.066(3) 0.064(3) -0.021(3) 0.002(2) -0.012(2)
C81 0.048(3) 0.058(3) 0.048(3) -0.015(2) 0.013(2) -0.017(2)
C82 0.052(3) 0.043(2) 0.047(2) -0.012(2) 0.009(2) -0.007(2)
C83 0.049(3) 0.057(3) 0.057(3) -0.020(2) 0.018(2) -0.019(2)
C84 0.045(3) 0.058(3) 0.055(3) -0.029(2) 0.014(2) -0.007(2)
C85 0.054(3) 0.044(2) 0.047(2) -0.018(2) -0.005(2) -0.011(2)
C86 0.049(3) 0.034(2) 0.031(2) 0.0021(16) -0.0027(18) -0.0055(18)
C87 0.047(3) 0.044(2) 0.050(3) -0.012(2) 0.016(2) -0.013(2)
C88 0.049(3) 0.057(3) 0.039(2) -0.011(2) 0.007(2) -0.011(2)
C89 0.051(3) 0.067(3) 0.047(3) -0.017(2) 0.009(2) -0.004(2)
C90 0.058(3) 0.042(3) 0.059(3) -0.010(2) -0.002(2) 0.006(2)
C91 0.049(3) 0.069(3) 0.042(2) -0.027(2) 0.015(2) -0.004(2)
C92 0.046(3) 0.043(2) 0.053(3) -0.017(2) 0.008(2) -0.003(2)
C93 0.038(2) 0.041(2) 0.0280(18) -0.0075(16) 0.0060(15) -0.0126(17)
C94 0.044(2) 0.038(2) 0.064(3) -0.020(2) 0.017(2) -0.0065(19)
C95 0.036(2) 0.049(2) 0.051(2) -0.023(2) 0.0138(18) -0.0127(18)
C96 0.039(2) 0.044(2) 0.052(3) -0.016(2) 0.0155(19) -0.0111(18)
C97 0.046(2) 0.044(2) 0.047(2) -0.010(2) 0.015(2) -0.013(2)
C98 0.045(2) 0.043(2) 0.041(2) -0.0173(19) 0.0106(18) -0.0094(18)
C99 0.045(2) 0.041(2) 0.051(3) -0.015(2) 0.012(2) -0.0165(19)
C100 0.048(2) 0.039(2) 0.039(2) -0.0131(18) 0.0077(18) -0.0077(19)
C101 0.064(3) 0.040(2) 0.043(2) -0.0121(19) 0.023(2) -0.010(2)
C102 0.065(3) 0.052(3) 0.052(3) -0.018(2) 0.028(2) -0.022(2)
C103 0.055(3) 0.042(2) 0.042(2) -0.0112(19) 0.016(2) -0.008(2)
C104 0.041(2) 0.038(2) 0.052(3) -0.0164(19) 0.0067(19) -0.0001(18)
C105 0.041(2) 0.033(2) 0.045(2) -0.0068(18) 0.0075(18) -0.0071(17)
C106 0.044(2) 0.037(2) 0.035(2) -0.0106(16) 0.0086(17) -0.0163(17)
C107 0.035(2) 0.043(2) 0.040(2) -0.0150(18) -0.0038(16) -0.0110(17)
C108 0.050(2) 0.0311(19) 0.040(2) -0.0075(17) 0.0191(18) -0.0085(17)
C109 0.034(2) 0.037(2) 0.049(2) -0.0121(18) 0.0103(18) -0.0053(16)
C110 0.041(2) 0.039(2) 0.045(2) -0.0131(18) 0.0116(18) -0.0105(18)
C111 0.041(2) 0.044(2) 0.046(2) -0.0131(19) 0.0072(18) -0.0141(18)
C112 0.050(3) 0.043(2) 0.044(2) -0.0167(19) 0.0122(19) -0.0175(19)
C113 0.044(2) 0.042(2) 0.042(2) -0.0097(19) -0.0044(19) -0.0090(19)
C114 0.062(3) 0.043(2) 0.047(3) -0.014(2) 0.011(2) -0.018(2)
C115 0.060(3) 0.054(3) 0.052(3) -0.022(2) -0.007(2) -0.010(2)
C116 0.066(3) 0.060(3) 0.056(3) -0.023(3) 0.008(3) -0.021(3)
C117 0.052(3) 0.047(2) 0.040(2) -0.0066(19) -0.0086(19) -0.014(2)
C118 0.049(3) 0.048(2) 0.050(3) -0.015(2) -0.014(2) -0.008(2)
C119 0.038(2) 0.040(2) 0.040(2) 0.0006(18) -0.0037(18) -0.0123(18)
C120 0.034(2) 0.041(2) 0.062(3) -0.015(2) 0.007(2) -0.0040(18)
C121 0.037(2) 0.047(2) 0.057(3) -0.018(2) 0.016(2) -0.0135(19)
C122 0.047(2) 0.036(2) 0.038(2) -0.0099(17) 0.0130(18) -0.0104(18)
C123 0.045(2) 0.059(3) 0.034(2) -0.0110(19) 0.0050(18) -0.023(2)
C124 0.060(3) 0.041(2) 0.054(3) -0.018(2) -0.011(2) -0.009(2)
C125 0.060(3) 0.051(3) 0.051(3) -0.017(2) -0.016(2) -0.008(2)
C126 0.049(3) 0.043(2) 0.041(2) -0.0058(19) -0.0018(19) -0.0182(19)
C127 0.050(3) 0.051(3) 0.042(2) -0.011(2) 0.013(2) -0.023(2)
C128 0.049(3) 0.049(2) 0.0271(19) -0.0022(17) 0.0041(17) -0.013(2)
C129 0.038(2) 0.046(2) 0.047(2) -0.018(2) 0.0074(18) -0.0126(18)
C130 0.035(2) 0.048(2) 0.052(3) -0.015(2) 0.0101(19) -0.0174(19)
C131 0.038(2) 0.0317(19) 0.051(2) -0.0055(18) -0.0016(18) -0.0134(16)
C132 0.051(3) 0.038(2) 0.049(3) -0.0069(19) -0.016(2) -0.0084(19)
C133 0.045(2) 0.049(2) 0.054(3) -0.023(2) -0.009(2) -0.006(2)
C134 0.044(2) 0.039(2) 0.036(2) -0.0075(17) 0.0025(18) -0.0125(18)
C135 0.039(2) 0.053(2) 0.0281(19) -0.0102(18) 0.0072(16) -0.0153(19)
C136 0.051(3) 0.071(3) 0.044(3) -0.019(2) 0.008(2) 0.014(3)
C137 0.055(3) 0.056(3) 0.049(3) -0.019(2) 0.011(2) 0.011(2)
C138 0.059(3) 0.058(3) 0.043(3) -0.017(2) 0.002(2) 0.017(2)
C139 0.062(3) 0.072(4) 0.053(3) -0.025(3) -0.010(3) 0.018(3)
C140 0.065(3) 0.055(3) 0.051(3) -0.016(2) 0.005(2) 0.019(3)
C141 0.053(3) 0.042(2) 0.050(3) -0.011(2) 0.008(2) 0.001(2)
C142 0.046(2) 0.044(2) 0.031(2) -0.0038(18) 0.0008(18) 0.0081(19)
C143 0.037(2) 0.036(2) 0.043(2) -0.0059(18) -0.0003(18) -0.0005(17)
C144 0.045(3) 0.059(3) 0.057(3) -0.016(2) -0.012(2) 0.003(2)
C145 0.041(2) 0.051(3) 0.054(3) -0.010(2) -0.006(2) -0.013(2)
C146 0.047(2) 0.0284(18) 0.044(2) -0.0011(17) -0.0094(19) -0.0090(17)
C147 0.039(2) 0.042(2) 0.037(2) -0.0074(18) -0.0029(17) -0.0098(17)
C148 0.038(2) 0.041(2) 0.045(2) -0.0100(19) 0.0013(18) -0.0075(18)
C149 0.037(2) 0.034(2) 0.041(2) -0.0091(18) 0.0134(17) -0.0019(16)
C150 0.045(2) 0.040(2) 0.042(2) -0.007(2) 0.0139(19) -0.0125(19)
C151 0.049(3) 0.043(2) 0.049(3) -0.007(2) -0.002(2) -0.018(2)
C152 0.044(2) 0.032(2) 0.037(2) 0.0014(17) 0.0041(18) -0.0089(17)
Cl1 0.0546(7) 0.0644(8) 0.0518(7) 0.0102(6) -0.0174(6) -0.0196(6)
Cl2 0.0498(6) 0.0559(7) 0.0503(6) -0.0138(5) -0.0150(5) 0.0132(5)
Cl3 0.0503(6) 0.0460(6) 0.0573(6) -0.0195(5) 0.0147(5) -0.0145(5)
Cl4 0.0466(6) 0.0540(6) 0.0593(7) -0.0210(5) 0.0109(5) -0.0167(5)
Cl5 0.0508(6) 0.0472(6) 0.0539(6) -0.0199(5) 0.0147(5) -0.0155(5)
Cl6 0.0474(6) 0.0449(6) 0.0556(6) -0.0179(5) 0.0116(5) -0.0130(5)
Cl7 0.0480(6) 0.0555(7) 0.0539(6) -0.0193(5) -0.0127(5) 0.0095(5)
Cl8 0.0437(6) 0.0592(7) 0.0530(6) -0.0159(5) -0.0075(5) -0.0134(5)
Mn1 0.0367(3) 0.0324(3) 0.0319(3) -0.0103(2) 0.0105(2) -0.0099(2)
Mn2 0.0318(3) 0.0347(3) 0.0346(3) -0.0102(2) 0.0084(2) -0.0095(2)
Mn3 0.0404(3) 0.0341(3) 0.0327(3) -0.0122(3) 0.0115(3) -0.0117(2)
Mn4 0.0353(3) 0.0330(3) 0.0332(3) -0.0088(2) 0.0085(2) -0.0095(2)
N1 0.051(2) 0.045(2) 0.0318(18) -0.0111(16) 0.0042(16) -0.0046(17)
N2 0.047(2) 0.059(2) 0.0298(18) -0.0073(17) 0.0074(16) 0.0111(19)
N3 0.0372(19) 0.0427(19) 0.0388(19) -0.0114(16) 0.0066(15) -0.0043(15)
N4 0.039(2) 0.050(2) 0.047(2) -0.0163(17) 0.0017(16) -0.0123(17)
N5 0.043(2) 0.0436(19) 0.0338(17) -0.0081(15) 0.0082(15) -0.0128(16)
N6 0.048(2) 0.0391(19) 0.047(2) -0.0166(17) 0.0138(17) -0.0114(16)
N7 0.0364(18) 0.0425(19) 0.0401(19) -0.0085(16) -0.0038(15) -0.0069(15)
N8 0.0392(19) 0.0398(19) 0.043(2) -0.0132(16) 0.0053(15) -0.0055(15)
N9 0.061(2) 0.043(2) 0.0370(19) -0.0097(16) 0.0103(17) -0.0206(18)
N10 0.050(2) 0.045(2) 0.039(2) -0.0055(17) 0.0000(16) -0.0139(17)
N11 0.046(2) 0.0375(18) 0.042(2) -0.0068(16) -0.0058(16) -0.0156(16)
N12 0.042(2) 0.0382(18) 0.0370(19) -0.0041(15) -0.0037(15) -0.0069(15)
N13 0.048(2) 0.045(2) 0.0400(19) -0.0145(16) 0.0210(16) -0.0168(17)
N14 0.0390(19) 0.0420(19) 0.0428(19) -0.0105(16) 0.0114(15) -0.0121(16)
N15 0.050(2) 0.0281(17) 0.051(2) -0.0109(16) 0.0068(17) -0.0073(15)
N16 0.039(2) 0.045(2) 0.047(2) -0.0169(17) 0.0144(16) -0.0153(16)
N17 0.040(2) 0.047(2) 0.052(2) -0.0153(18) -0.0082(17) -0.0085(16)
N18 0.0343(18) 0.048(2) 0.0385(18) -0.0129(16) 0.0120(14) -0.0090(15)
N19 0.0377(19) 0.045(2) 0.0407(19) -0.0121(16) 0.0049(15) -0.0080(16)
N20 0.043(2) 0.045(2) 0.048(2) -0.0150(18) 0.0058(17) 0.0062(17)
N21 0.052(2) 0.0380(19) 0.043(2) -0.0009(17) 0.0078(18) -0.0088(17)
N22 0.059(3) 0.051(2) 0.034(2) -0.0139(18) 0.0072(17) -0.0089(19)
N23 0.049(2) 0.046(2) 0.0317(17) -0.0064(16) -0.0076(15) -0.0144(17)
N24 0.051(2) 0.049(2) 0.040(2) -0.0153(17) 0.0182(17) -0.0171(18)
O1 0.0429(17) 0.0398(16) 0.0556(19) -0.0151(15) -0.0067(14) -0.0104(13)
O2 0.0376(15) 0.0474(17) 0.0377(15) -0.0121(13) -0.0057(12) -0.0034(13)
O3 0.058(2) 0.0427(17) 0.0419(16) -0.0092(14) -0.0058(14) -0.0191(15)
O4 0.0447(17) 0.0351(15) 0.0513(18) -0.0144(14) 0.0140(14) -0.0093(13)
O5 0.0457(17) 0.0443(16) 0.0380(15) -0.0125(13) 0.0161(13) -0.0185(13)
O6 0.0476(17) 0.0362(15) 0.0457(17) -0.0166(13) 0.0094(13) -0.0109(13)
O7 0.0488(19) 0.0453(17) 0.0433(17) -0.0159(14) 0.0059(14) -0.0089(14)
O8 0.0417(16) 0.0517(18) 0.0436(17) -0.0167(14) 0.0071(13) -0.0136(14)
O9 0.0494(18) 0.0425(16) 0.0461(17) -0.0150(14) 0.0066(14) -0.0165(14)
O10 0.0498(19) 0.0442(17) 0.0485(18) -0.0165(15) 0.0146(15) -0.0085(14)
O11 0.0365(15) 0.0462(17) 0.0522(18) -0.0151(15) 0.0136(13) -0.0153(13)
O12 0.0543(19) 0.0332(15) 0.0446(17) -0.0122(13) 0.0113(14) -0.0132(13)
O13 0.0502(19) 0.0476(18) 0.0526(19) -0.0227(16) 0.0175(15) -0.0162(15)
O14 0.0387(16) 0.0467(17) 0.0498(18) -0.0179(14) 0.0085(13) -0.0073(13)
O15 0.0520(18) 0.0291(14) 0.0379(15) -0.0049(12) -0.0072(13) -0.0058(12)
O16 0.0443(17) 0.0492(18) 0.0420(17) -0.0157(14) -0.0029(13) -0.0044(14)
Ru1 0.03633(16) 0.03059(15) 0.03221(15) -0.00906(12) 0.00890(12) -0.00895(12)
Ru2 0.03405(15) 0.03108(15) 0.03147(15) -0.01027(12) 0.00928(12) -0.00953(12)
Ru3 0.03450(15) 0.03064(14) 0.03284(15) -0.01120(12) 0.01036(12) -0.01010(12)
Ru4 0.03444(15) 0.03135(15) 0.03284(15) -0.00821(12) 0.00876(12) -0.00844(12)

loop_
_atom_type_symbol
_atom_type_description
_atom_type_scat_dispersion_real
_atom_type_scat_dispersion_imag
_atom_type_scat_source
C C 0.0033 0.0016 'International Tables Vol C Tables 4.2.6.8 and 6.1.1.4'
H H 0.0000 0.0000 'International Tables Vol C Tables 4.2.6.8 and 6.1.1.4'
N N 0.0061 0.0033 'International Tables Vol C Tables 4.2.6.8 and 6.1.1.4'
O O 0.0106 0.0060 'International Tables Vol C Tables 4.2.6.8 and 6.1.1.4'
Cl Cl 0.1484 0.1585 'International Tables Vol C Tables 4.2.6.8 and 6.1.1.4'
Mn Mn 0.3368 0.7283 'International Tables Vol C Tables 4.2.6.8 and 6.1.1.4'
Ru Ru -1.2594 0.8363 'International Tables Vol C Tables 4.2.6.8 and 6.1.1.4'

loop_
_geom_angle_atom_site_label_1
_geom_angle_atom_site_label_2
_geom_angle_atom_site_label_3
_geom_angle
_geom_angle_site_symmetry_3
O1 C1 C6 124.1(4) .
O1 C1 C2 115.9(5) .
C6 C1 C2 119.9(5) .
C3 C2 C1 118.1(6) .
C3 C2 H2 120.9 .
C1 C2 H2 120.9 .
C4 C3 C2 123.0(6) .
C4 C3 H3 118.5 .
C2 C3 H3 118.5 .
C3 C4 C5 118.8(5) .
C3 C4 Cl1 119.3(5) .
C5 C4 Cl1 121.9(5) .
C4 C5 C6 120.1(6) .
C4 C5 H5 119.9 .
C6 C5 H5 119.9 .
C1 C6 C5 120.0(5) .
C1 C6 C7 123.2(4) .
C5 C6 C7 116.7(5) .
N1 C7 C6 131.0(5) .
N1 C7 H7 114.5 .
C6 C7 H7 114.5 .
N1 C8 C13 108.6(4) .
N1 C8 C9 117.0(4) .
C13 C8 C9 103.9(4) .
N1 C8 H8 109.0 .
C13 C8 H8 109.0 .
C9 C8 H8 109.0 .
C10 C9 C8 108.7(4) .
C10 C9 H9A 110.0 .
C8 C9 H9A 110.0 .
C10 C9 H9B 110.0 .
C8 C9 H9B 110.0 .
H9A C9 H9B 108.3 .
C11 C10 C9 114.1(4) .
C11 C10 H10A 108.7 .
C9 C10 H10A 108.7 .
C11 C10 H10B 108.7 .
C9 C10 H10B 108.7 .
H10A C10 H10B 107.6 .
C10 C11 C12 109.5(5) .
C10 C11 H11A 109.8 .
C12 C11 H11A 109.8 .
C10 C11 H11B 109.8 .
C12 C11 H11B 109.8 .
H11A C11 H11B 108.2 .
C11 C12 C13 103.2(4) .
C11 C12 H12A 111.1 .
C13 C12 H12A 111.1 .
C11 C12 H12B 111.1 .
C13 C12 H12B 111.1 .
H12A C12 H12B 109.1 .
C8 C13 N2 104.3(4) .
C8 C13 C12 118.0(4) .
N2 C13 C12 112.5(4) .
C8 C13 H13 107.2 .
N2 C13 H13 107.2 .
C12 C13 H13 107.2 .
N2 C14 C15 127.4(5) .
N2 C14 H14 116.3 .
C15 C14 H14 116.3 .
C16 C15 C14 117.4(4) .
C16 C15 C20 119.4(5) .
C14 C15 C20 121.6(4) .
C15 C16 C17 121.2(4) .
C15 C16 H16 119.4 .
C17 C16 H16 119.4 .
C18 C17 C16 118.8(4) .
C18 C17 Cl2 122.3(4) .
C16 C17 Cl2 118.9(4) .
C17 C18 C19 121.0(5) .
C17 C18 H18 119.5 .
C19 C18 H18 119.5 .
C20 C19 C18 120.2(4) .
C20 C19 H19 119.9 .
C18 C19 H19 119.9 .
O2 C20 C19 117.1(4) .
O2 C20 C15 123.7(4) .
C19 C20 C15 119.1(4) .
O3 C21 C26 124.0(4) .
O3 C21 C22 117.0(5) .
C26 C21 C22 119.0(5) .
C21 C22 C23 121.1(6) .
C21 C22 H22 119.4 .
C23 C22 H22 119.4 .
C22 C23 C24 120.3(5) .
C22 C23 H23 119.8 .
C24 C23 H23 119.8 .
C23 C24 C25 118.5(6) .
C23 C24 H24 120.8 .
C25 C24 H24 120.8 .
C26 C25 C24 118.1(6) .
C26 C25 H25 121.0 .
C24 C25 H25 121.0 .
C21 C26 C25 122.8(5) .
C21 C26 C27 124.0(4) .
C25 C26 C27 113.2(5) .
N3 C27 C26 122.0(5) .
N3 C27 H27 119.0 .
C26 C27 H27 119.0 .
N3 C28 C29 106.8(4) .
N3 C28 H28A 110.4 .
C29 C28 H28A 110.4 .
N3 C28 H28B 110.4 .
C29 C28 H28B 110.4 .
H28A C28 H28B 108.6 .
N4 C29 C28 110.6(4) .
N4 C29 H29A 109.5 .
C28 C29 H29A 109.5 .
N4 C29 H29B 109.5 .
C28 C29 H29B 109.5 .
H29A C29 H29B 108.1 .
N4 C30 C31 128.1(5) .
N4 C30 H30 115.9 .
C31 C30 H30 115.9 .
C32 C31 C36 120.4(5) .
C32 C31 C30 118.4(5) .
C36 C31 C30 121.2(4) .
C31 C32 C33 119.5(6) .
C31 C32 H32 120.3 .
C33 C32 H32 120.3 .
C34 C33 C32 121.6(5) .
C34 C33 H33 119.2 .
C32 C33 H33 119.2 .
C35 C34 C33 116.1(5) .
C35 C34 H34 122.0 .
C33 C34 H34 122.0 .
C36 C35 C34 123.0(6) .
C36 C35 H35 118.5 .
C34 C35 H35 118.5 .
O4 C36 C35 115.6(5) .
O4 C36 C31 124.3(4) .
C35 C36 C31 119.4(5) .
O5 C37 C38 118.8(4) .
O5 C37 C42 121.6(4) .
C38 C37 C42 119.5(4) .
C39 C38 C37 121.2(4) .
C39 C38 H38 119.4 .
C37 C38 H38 119.4 .
C38 C39 C40 121.6(4) .
C38 C39 H39 119.2 .
C40 C39 H39 119.2 .
C39 C40 C41 118.4(5) .
C39 C40 Cl3 119.3(4) .
C41 C40 Cl3 122.3(4) .
C42 C41 C40 121.4(5) .
C42 C41 H41 119.3 .
C40 C41 H41 119.3 .
C41 C42 C37 117.8(4) .
C41 C42 C43 116.9(4) .
C37 C42 C43 123.8(4) .
N6 C43 C42 128.2(4) .
N6 C43 H43 115.9 .
C42 C43 H43 115.9 .
C49 C44 N6 109.3(4) .
C49 C44 C45 111.7(4) .
N6 C44 C45 112.6(4) .
C49 C44 H44 107.7 .
N6 C44 H44 107.7 .
C45 C44 H44 107.7 .
C44 C45 C46 104.8(4) .
C44 C45 H45A 110.8 .
C46 C45 H45A 110.8 .
C44 C45 H45B 110.8 .
C46 C45 H45B 110.8 .
H45A C45 H45B 108.9 .
C47 C46 C45 110.5(4) .
C47 C46 H46A 109.5 .
C45 C46 H46A 109.5 .
C47 C46 H46B 109.5 .
C45 C46 H46B 109.5 .
H46A C46 H46B 108.1 .
C48 C47 C46 105.7(4) .
C48 C47 H47A 110.6 .
C46 C47 H47A 110.6 .
C48 C47 H47B 110.6 .
C46 C47 H47B 110.6 .
H47A C47 H47B 108.7 .
C47 C48 C49 106.9(4) .
C47 C48 H48A 110.3 .
C49 C48 H48A 110.3 .
C47 C48 H48B 110.3 .
C49 C48 H48B 110.3 .
H48A C48 H48B 108.6 .
N5 C49 C44 108.1(4) .
N5 C49 C48 114.5(4) .
C44 C49 C48 110.8(4) .
N5 C49 H49 107.7 .
C44 C49 H49 107.7 .
C48 C49 H49 107.7 .
N5 C50 C51 127.3(4) .
N5 C50 H50 116.3 .
C51 C50 H50 116.3 .
C56 C51 C52 119.6(4) .
C56 C51 C50 124.3(4) .
C52 C51 C50 115.7(4) .
C53 C52 C51 119.4(4) .
C53 C52 H52 120.3 .
C51 C52 H52 120.3 .
C52 C53 C54 121.8(5) .
C52 C53 Cl4 120.0(4) .
C54 C53 Cl4 118.1(4) .
C55 C54 C53 118.8(5) .
C55 C54 H54 120.6 .
C53 C54 H54 120.6 .
C54 C55 C56 122.0(4) .
C54 C55 H55 119.0 .
C56 C55 H55 119.0 .
O6 C56 C55 115.8(4) .
O6 C56 C51 125.9(4) .
C55 C56 C51 118.3(4) .
O7 C57 C62 124.1(5) .
O7 C57 C58 118.3(5) .
C62 C57 C58 117.5(5) .
C59 C58 C57 120.9(5) .
C59 C58 H58 119.5 .
C57 C58 H58 119.5 .
C58 C59 C60 119.9(5) .
C58 C59 H59 120.0 .
C60 C59 H59 120.0 .
C61 C60 C59 120.6(5) .
C61 C60 H60 119.7 .
C59 C60 H60 119.7 .
C62 C61 C60 117.6(5) .
C62 C61 H61 121.2 .
C60 C61 H61 121.2 .
C57 C62 C61 123.5(5) .
C57 C62 C63 124.8(5) .
C61 C62 C63 111.7(5) .
N7 C63 C62 126.3(4) .
N7 C63 H63 116.8 .
C62 C63 H63 116.8 .
N7 C64 C65 106.0(4) .
N7 C64 H64A 110.5 .
C65 C64 H64A 110.5 .
N7 C64 H64B 110.5 .
C65 C64 H64B 110.5 .
H64A C64 H64B 108.7 .
N8 C65 C64 107.2(4) .
N8 C65 H65A 110.3 .
C64 C65 H65A 110.3 .
N8 C65 H65B 110.3 .
C64 C65 H65B 110.3 .
H65A C65 H65B 108.5 .
N8 C66 C67 128.4(5) .
N8 C66 H66 115.8 .
C67 C66 H66 115.8 .
C72 C67 C68 117.6(5) .
C72 C67 C66 121.6(4) .
C68 C67 C66 120.6(5) .
C69 C68 C67 122.8(5) .
C69 C68 H68 118.6 .
C67 C68 H68 118.6 .
C68 C69 C70 118.1(5) .
C68 C69 H69 121.0 .
C70 C69 H69 121.0 .
C71 C70 C69 122.2(5) .
C71 C70 H70 118.9 .
C69 C70 H70 118.9 .
C70 C71 C72 116.7(5) .
C70 C71 H71 121.7 .
C72 C71 H71 121.7 .
C67 C72 C71 122.4(5) .
C67 C72 O8 123.2(4) .
C71 C72 O8 114.4(4) .
N9 C73 Ru1 178.0(5) .
N10 C74 Ru2 170.3(4) .
N11 C75 Ru2 176.7(4) .
N12 C76 Ru1 171.1(5) 1_564
C78 C77 O9 119.0(5) .
C78 C77 C82 121.0(5) .
O9 C77 C82 119.9(4) .
C77 C78 C79 119.9(5) .
C77 C78 H78 120.1 .
C79 C78 H78 120.1 .
C80 C79 C78 121.8(5) .
C80 C79 H79 119.1 .
C78 C79 H79 119.1 .
C79 C80 C81 119.5(5) .
C79 C80 H80 120.3 .
C81 C80 H80 120.3 .
C82 C81 C80 117.7(5) .
C82 C81 H81 121.2 .
C80 C81 H81 121.2 .
C81 C82 C77 120.0(5) .
C81 C82 C83 115.9(5) .
C77 C82 C83 123.1(5) .
N13 C83 C82 129.7(5) .
N13 C83 H83 115.2 .
C82 C83 H83 115.2 .
N13 C84 C85 104.2(4) .
N13 C84 H84A 110.9 .
C85 C84 H84A 110.9 .
N13 C84 H84B 110.9 .
C85 C84 H84B 110.9 .
H84A C84 H84B 108.9 .
N14 C85 C84 106.6(4) .
N14 C85 H85A 110.4 .
C84 C85 H85A 110.4 .
N14 C85 H85B 110.4 .
C84 C85 H85B 110.4 .
H85A C85 H85B 108.6 .
N14 C86 C87 127.6(5) .
N14 C86 H86 116.2 .
C87 C86 H86 116.2 .
C88 C87 C92 120.2(5) .
C88 C87 C86 119.8(5) .
C92 C87 C86 119.4(5) .
C89 C88 C87 120.0(6) .
C89 C88 H88 120.0 .
C87 C88 H88 120.0 .
C88 C89 C90 122.2(5) .
C88 C89 H89 118.9 .
C90 C89 H89 118.9 .
C89 C90 C91 117.8(5) .
C89 C90 H90 121.1 .
C91 C90 H90 121.1 .
C92 C91 C90 121.1(5) .
C92 C91 H91 119.4 .
C90 C91 H91 119.4 .
O10 C92 C91 117.0(5) .
O10 C92 C87 124.4(4) .
C91 C92 C87 118.5(5) .
O11 C93 C98 121.7(4) .
O11 C93 C94 117.4(4) .
C98 C93 C94 120.8(4) .
C95 C94 C93 118.2(4) .
C95 C94 H94 120.9 .
C93 C94 H94 120.9 .
C94 C95 C96 124.3(4) .
C94 C95 H95 117.9 .
C96 C95 H95 117.9 .
C95 C96 C97 117.6(4) .
C95 C96 Cl5 121.9(3) .
C97 C96 Cl5 120.4(4) .
C96 C97 C98 119.8(4) .
C96 C97 H97 120.1 .
C98 C97 H97 120.1 .
C93 C98 C97 119.3(4) .
C93 C98 C99 126.2(4) .
C97 C98 C99 114.4(4) .
N15 C99 C98 128.4(4) .
N15 C99 H99 115.8 .
C98 C99 H99 115.8 .
N15 C100 C101 115.5(4) .
N15 C100 C105 107.3(4) .
C101 C100 C105 110.1(4) .
N15 C100 H100 107.9 .
C101 C100 H100 107.9 .
C105 C100 H100 107.9 .
C100 C101 C102 108.3(4) .
C100 C101 H10C 110.0 .
C102 C101 H10C 110.0 .
C100 C101 H10D 110.0 .
C102 C101 H10D 110.0 .
H10C C101 H10D 108.4 .
C101 C102 C103 116.0(4) .
C101 C102 H10E 108.3 .
C103 C102 H10E 108.3 .
C101 C102 H10F 108.3 .
C103 C102 H10F 108.3 .
H10E C102 H10F 107.4 .
C104 C103 C102 105.6(4) .
C104 C103 H10G 110.6 .
C102 C103 H10G 110.6 .
C104 C103 H10H 110.6 .
C102 C103 H10H 110.6 .
H10G C103 H10H 108.7 .
C103 C104 C105 111.1(4) .
C103 C104 H10I 109.4 .
C105 C104 H10I 109.4 .
C103 C104 H10J 109.4 .
C105 C104 H10J 109.4 .
H10I C104 H10J 108.0 .
N16 C105 C100 105.4(4) .
N16 C105 C104 113.5(3) .
C100 C105 C104 110.3(4) .
N16 C105 H105 109.2 .
C100 C105 H105 109.2 .
C104 C105 H105 109.2 .
N16 C106 C107 123.4(4) .
N16 C106 H106 118.3 .
C107 C106 H106 118.3 .
C108 C107 C112 120.6(4) .
C108 C107 C106 113.8(4) .
C112 C107 C106 125.4(4) .
C107 C108 C109 120.9(4) .
C107 C108 H108 119.6 .
C109 C108 H108 119.6 .
C108 C109 C110 118.0(4) .
C108 C109 Cl6 120.7(3) .
C110 C109 Cl6 121.2(3) .
C111 C110 C109 118.8(4) .
C111 C110 H110 120.6 .
C109 C110 H110 120.6 .
C112 C111 C110 123.3(4) .
C112 C111 H111 118.4 .
C110 C111 H111 118.4 .
C111 C112 O12 116.7(4) .
C111 C112 C107 118.3(4) .
O12 C112 C107 124.9(4) .
O13 C113 C118 128.3(5) .
O13 C113 C114 114.0(5) .
C118 C113 C114 117.7(5) .
C115 C114 C113 121.9(5) .
C115 C114 H114 119.0 .
C113 C114 H114 119.0 .
C114 C115 C116 120.6(5) .
C114 C115 H115 119.7 .
C116 C115 H115 119.7 .
C117 C116 C115 120.6(5) .
C117 C116 H116 119.7 .
C115 C116 H116 119.7 .
C116 C117 C118 117.3(5) .
C116 C117 H117 121.4 .
C118 C117 H117 121.4 .
C113 C118 C117 121.9(5) .
C113 C118 C119 124.7(4) .
C117 C118 C119 113.4(5) .
N17 C119 C118 124.9(4) .
N17 C119 H119 117.5 .
C118 C119 H119 117.5 .
N17 C120 C121 105.9(4) .
N17 C120 H12C 110.6 .
C121 C120 H12C 110.6 .
N17 C120 H12D 110.6 .
C121 C120 H12D 110.6 .
H12C C120 H12D 108.7 .
N18 C121 C120 110.2(4) .
N18 C121 H12E 109.6 .
C120 C121 H12E 109.6 .
N18 C121 H12F 109.6 .
C120 C121 H12F 109.6 .
H12E C121 H12F 108.1 .
N18 C122 C123 125.4(4) .
N18 C122 H122 117.3 .
C123 C122 H122 117.3 .
C124 C123 C128 118.1(5) .
C124 C123 C122 117.7(5) .
C128 C123 C122 124.2(4) .
C125 C124 C123 120.8(5) .
C125 C124 H124 119.6 .
C123 C124 H124 119.6 .
C126 C125 C124 120.5(5) .
C126 C125 H125 119.7 .
C124 C125 H125 119.7 .
C125 C126 C127 120.4(5) .
C125 C126 H126 119.8 .
C127 C126 H126 119.8 .
C126 C127 C128 119.6(5) .
C126 C127 H127 120.2 .
C128 C127 H127 120.2 .
O14 C128 C123 122.2(4) .
O14 C128 C127 117.5(4) .
C123 C128 C127 120.4(5) .
O15 C129 C134 125.3(4) .
O15 C129 C130 115.9(4) .
C134 C129 C130 118.8(4) .
C131 C130 C129 119.0(5) .
C131 C130 H130 120.5 .
C129 C130 H130 120.5 .
C132 C131 C130 121.3(5) .
C132 C131 H131 119.3 .
C130 C131 H131 119.3 .
C131 C132 C133 120.9(4) .
C131 C132 Cl7 117.9(4) .
C133 C132 Cl7 121.2(4) .
C132 C133 C134 120.1(5) .
C132 C133 H133 119.9 .
C134 C133 H133 119.9 .
C133 C134 C129 119.8(4) .
C133 C134 C135 116.0(4) .
C129 C134 C135 123.5(4) .
N19 C135 C134 125.8(4) .
N19 C135 H135 117.1 .
C134 C135 H135 117.1 .
N19 C136 C141 105.3(4) .
N19 C136 C137 115.4(5) .
C141 C136 C137 111.6(5) .
N19 C136 H136 108.1 .
C141 C136 H136 108.1 .
C137 C136 H136 108.1 .
C138 C137 C136 105.2(5) .
C138 C137 H13A 110.7 .
C136 C137 H13A 110.7 .
C138 C137 H13B 110.7 .
C136 C137 H13B 110.7 .
H13A C137 H13B 108.8 .
C137 C138 C139 108.2(4) .
C137 C138 H13C 110.0 .
C139 C138 H13C 110.0 .
C137 C138 H13D 110.0 .
C139 C138 H13D 110.0 .
H13C C138 H13D 108.4 .
C138 C139 C140 108.0(5) .
C138 C139 H13E 110.1 .
C140 C139 H13E 110.1 .
C138 C139 H13F 110.1 .
C140 C139 H13F 110.1 .
H13E C139 H13F 108.4 .
C141 C140 C139 106.9(5) .
C141 C140 H14A 110.3 .
C139 C140 H14A 110.3 .
C141 C140 H14B 110.3 .
C139 C140 H14B 110.3 .
H14A C140 H14B 108.6 .
N20 C141 C136 108.0(4) .
N20 C141 C140 114.0(5) .
C136 C141 C140 112.1(4) .
N20 C141 H141 107.5 .
C136 C141 H141 107.5 .
C140 C141 H141 107.5 .
N20 C142 C143 126.3(4) .
N20 C142 H142 116.8 .
C143 C142 H142 116.8 .
C144 C143 C148 119.9(5) .
C144 C143 C142 115.7(4) .
C148 C143 C142 124.2(4) .
C145 C144 C143 121.7(5) .
C145 C144 H144 119.2 .
C143 C144 H144 119.2 .
C144 C145 C146 118.9(4) .
C144 C145 Cl8 121.3(4) .
C146 C145 Cl8 119.7(4) .
C147 C146 C145 120.6(5) .
C147 C146 H146 119.7 .
C145 C146 H146 119.7 .
C148 C147 C146 121.1(5) .
C148 C147 H147 119.4 .
C146 C147 H147 119.4 .
O16 C148 C147 118.9(4) .
O16 C148 C143 123.4(4) .
C147 C148 C143 117.7(4) .
N21 C149 Ru3 178.3(4) .
N22 C150 Ru3 179.3(5) .
N23 C151 Ru4 167.8(4) .
N24 C152 Ru4 171.2(4) .
O3 Mn1 O4 97.97(16) .
O3 Mn1 N3 90.44(17) .
O4 Mn1 N3 171.59(16) .
O3 Mn1 N4 172.92(17) .
O4 Mn1 N4 88.61(16) .
N3 Mn1 N4 82.99(17) .
O3 Mn1 N9 92.11(15) .
O4 Mn1 N9 88.66(15) .
N3 Mn1 N9 90.79(16) .
N4 Mn1 N9 85.39(16) .
O3 Mn1 N10 91.55(14) .
O4 Mn1 N10 92.38(15) .
N3 Mn1 N10 87.62(16) .
N4 Mn1 N10 90.79(16) .
N9 Mn1 N10 176.02(15) .
O8 Mn2 O7 92.79(15) .
O8 Mn2 N8 93.42(16) .
O7 Mn2 N8 173.43(16) .
O8 Mn2 N7 175.20(16) .
O7 Mn2 N7 92.00(16) .
N8 Mn2 N7 81.82(16) .
O8 Mn2 N12 94.30(14) .
O7 Mn2 N12 94.56(15) .
N8 Mn2 N12 87.14(15) .
N7 Mn2 N12 84.88(14) .
O8 Mn2 N11 92.06(14) .
O7 Mn2 N11 89.32(14) .
N8 Mn2 N11 88.29(15) .
N7 Mn2 N11 88.43(14) .
N12 Mn2 N11 172.38(15) .
O9 Mn3 O10 96.83(16) .
O9 Mn3 N13 91.64(17) .
O10 Mn3 N13 171.52(17) .
O9 Mn3 N14 173.66(16) .
O10 Mn3 N14 89.20(16) .
N13 Mn3 N14 82.33(17) .
O9 Mn3 N21 93.20(15) .
O10 Mn3 N21 91.02(15) .
N13 Mn3 N21 88.40(16) .
N14 Mn3 N21 88.64(16) .
O9 Mn3 N24 89.09(15) 1_564
O10 Mn3 N24 92.73(15) 1_564
N13 Mn3 N24 87.49(15) 1_564
N14 Mn3 N24 88.67(15) 1_564
N21 Mn3 N24 175.35(16) 1_564
O14 Mn4 O13 93.48(15) .
O14 Mn4 N18 91.64(15) .
O13 Mn4 N18 174.87(16) .
O14 Mn4 N17 172.02(16) .
O13 Mn4 N17 93.85(16) .
N18 Mn4 N17 81.02(17) .
O14 Mn4 N22 93.72(16) .
O13 Mn4 N22 90.18(15) .
N18 Mn4 N22 89.91(15) .
N17 Mn4 N22 89.41(17) .
O14 Mn4 N23 93.37(14) .
O13 Mn4 N23 91.33(15) .
N18 Mn4 N23 87.95(15) .
N17 Mn4 N23 83.30(16) .
N22 Mn4 N23 172.64(16) .
C7 N1 C8 126.9(5) .
C7 N1 Ru1 121.4(4) .
C8 N1 Ru1 111.7(3) .
C14 N2 C13 124.5(4) .
C14 N2 Ru1 125.2(3) .
C13 N2 Ru1 110.2(3) .
C27 N3 C28 115.6(4) .
C27 N3 Mn1 129.1(4) .
C28 N3 Mn1 115.1(3) .
C30 N4 C29 120.8(4) .
C30 N4 Mn1 126.4(4) .
C29 N4 Mn1 112.1(3) .
C50 N5 C49 126.1(4) .
C50 N5 Ru2 122.5(3) .
C49 N5 Ru2 111.3(3) .
C43 N6 C44 127.0(4) .
C43 N6 Ru2 122.5(3) .
C44 N6 Ru2 110.4(3) .
C63 N7 C64 124.6(4) .
C63 N7 Mn2 123.5(3) .
C64 N7 Mn2 111.7(3) .
C66 N8 C65 123.2(4) .
C66 N8 Mn2 124.1(3) .
C65 N8 Mn2 112.6(3) .
C73 N9 Mn1 167.8(4) .
C74 N10 Mn1 147.3(4) .
C75 N11 Mn2 149.0(3) .
C76 N12 Mn2 166.5(4) .
C83 N13 C84 123.8(4) .
C83 N13 Mn3 121.7(4) .
C84 N13 Mn3 114.4(3) .
C86 N14 C85 122.6(4) .
C86 N14 Mn3 126.3(3) .
C85 N14 Mn3 111.1(3) .
C99 N15 C100 127.5(4) .
C99 N15 Ru3 121.7(3) .
C100 N15 Ru3 110.8(3) .
C106 N16 C105 122.9(4) .
C106 N16 Ru3 126.6(3) .
C105 N16 Ru3 110.4(3) .
C119 N17 C120 121.5(4) .
C119 N17 Mn4 121.9(3) .
C120 N17 Mn4 116.2(3) .
C122 N18 C121 125.3(4) .
C122 N18 Mn4 123.6(3) .
C121 N18 Mn4 110.9(3) .
C135 N19 C136 121.0(4) .
C135 N19 Ru4 126.0(3) .
C136 N19 Ru4 113.0(3) .
C142 N20 C141 124.4(4) .
C142 N20 Ru4 125.4(3) .
C141 N20 Ru4 110.1(3) .
C149 N21 Mn3 170.4(4) .
C150 N22 Mn4 170.0(4) .
C151 N23 Mn4 152.1(4) .
C152 N24 Mn3 144.3(4) 1_546
C1 O1 Ru1 124.1(3) .
C20 O2 Ru1 124.2(3) .
C21 O3 Mn1 130.2(3) .
C36 O4 Mn1 130.9(3) .
C37 O5 Ru2 126.3(3) .
C56 O6 Ru2 123.7(3) .
C57 O7 Mn2 128.8(3) .
C72 O8 Mn2 125.4(3) .
C77 O9 Mn3 127.8(3) .
C92 O10 Mn3 128.2(3) .
C93 O11 Ru3 125.7(3) .
C112 O12 Ru3 123.4(3) .
C113 O13 Mn4 125.3(3) .
C128 O14 Mn4 126.5(3) .
C129 O15 Ru4 124.8(3) .
C148 O16 Ru4 126.7(3) .
O2 Ru1 N2 89.98(16) .
O2 Ru1 N1 173.04(15) .
N2 Ru1 N1 83.07(18) .
O2 Ru1 O1 94.61(13) .
N2 Ru1 O1 174.50(18) .
N1 Ru1 O1 92.34(15) .
O2 Ru1 C73 88.08(17) .
N2 Ru1 C73 87.90(19) .
N1 Ru1 C73 91.77(18) .
O1 Ru1 C73 89.22(17) .
O2 Ru1 C76 91.77(17) 1_546
N2 Ru1 C76 91.57(19) 1_546
N1 Ru1 C76 88.31(18) 1_546
O1 Ru1 C76 91.32(17) 1_546
C73 Ru1 C76 179.5(2) 1_546
N6 Ru2 O6 172.81(15) .
N6 Ru2 O5 91.63(15) .
O6 Ru2 O5 93.30(13) .
N6 Ru2 N5 83.03(16) .
O6 Ru2 N5 92.60(15) .
O5 Ru2 N5 171.93(14) .
N6 Ru2 C75 90.12(17) .
O6 Ru2 C75 95.47(15) .
O5 Ru2 C75 85.71(15) .
N5 Ru2 C75 88.25(16) .
N6 Ru2 C74 89.59(18) .
O6 Ru2 C74 84.80(16) .
O5 Ru2 C74 94.48(16) .
N5 Ru2 C74 91.54(17) .
C75 Ru2 C74 179.7(2) .
O12 Ru3 N15 173.43(16) .
O12 Ru3 C149 89.78(16) .
N15 Ru3 C149 91.98(17) .
O12 Ru3 N16 90.37(15) .
N15 Ru3 N16 83.43(16) .
C149 Ru3 N16 86.44(17) .
O12 Ru3 O11 94.44(14) .
N15 Ru3 O11 91.84(15) .
C149 Ru3 O11 91.37(16) .
N16 Ru3 O11 174.71(15) .
O12 Ru3 C150 88.41(17) .
N15 Ru3 C150 89.82(18) .
C149 Ru3 C150 178.19(19) .
N16 Ru3 C150 93.52(17) .
O11 Ru3 C150 88.83(16) .
N19 Ru4 O16 172.71(15) .
N19 Ru4 N20 83.65(17) .
O16 Ru4 N20 90.84(16) .
N19 Ru4 O15 92.12(14) .
O16 Ru4 O15 93.59(13) .
N20 Ru4 O15 175.06(15) .
N19 Ru4 C152 88.96(18) .
O16 Ru4 C152 86.25(17) .
N20 Ru4 C152 89.94(18) .
O15 Ru4 C152 92.53(16) .
N19 Ru4 C151 90.81(18) .
O16 Ru4 C151 93.95(18) .
N20 Ru4 C151 89.7(2) .
O15 Ru4 C151 87.77(17) .
C152 Ru4 C151 179.6(2) .

loop_
_geom_bond_atom_site_label_1
_geom_bond_atom_site_label_2
_geom_bond_distance
_geom_bond_site_symmetry_2
C1 O1 1.366(6) .
C1 C6 1.391(8) .
C1 C2 1.396(8) .
C2 C3 1.393(8) .
C2 H2 0.9300 .
C3 C4 1.354(10) .
C3 H3 0.9300 .
C4 C5 1.393(9) .
C4 Cl1 1.769(5) .
C5 C6 1.397(7) .
C5 H5 0.9300 .
C6 C7 1.486(8) .
C7 N1 1.259(6) .
C7 H7 0.9300 .
C8 N1 1.461(6) .
C8 C13 1.528(8) .
C8 C9 1.612(7) .
C8 H8 0.9800 .
C9 C10 1.548(7) .
C9 H9A 0.9700 .
C9 H9B 0.9700 .
C10 C11 1.486(9) .
C10 H10A 0.9700 .
C10 H10B 0.9700 .
C11 C12 1.523(7) .
C11 H11A 0.9700 .
C11 H11B 0.9700 .
C12 C13 1.615(6) .
C12 H12A 0.9700 .
C12 H12B 0.9700 .
C13 N2 1.560(6) .
C13 H13 0.9800 .
C14 N2 1.288(7) .
C14 C15 1.429(7) .
C14 H14 0.9300 .
C15 C16 1.366(7) .
C15 C20 1.450(6) .
C16 C17 1.397(8) .
C16 H16 0.9300 .
C17 C18 1.395(7) .
C17 Cl2 1.765(5) .
C18 C19 1.397(6) .
C18 H18 0.9300 .
C19 C20 1.366(7) .
C19 H19 0.9300 .
C20 O2 1.362(5) .
C21 O3 1.354(6) .
C21 C26 1.366(8) .
C21 C22 1.379(7) .
C22 C23 1.382(8) .
C22 H22 0.9300 .
C23 C24 1.387(9) .
C23 H23 0.9300 .
C24 C25 1.449(8) .
C24 H24 0.9300 .
C25 C26 1.368(7) .
C25 H25 0.9300 .
C26 C27 1.500(7) .
C27 N3 1.306(6) .
C27 H27 0.9300 .
C28 N3 1.482(6) .
C28 C29 1.547(7) .
C28 H28A 0.9700 .
C28 H28B 0.9700 .
C29 N4 1.472(6) .
C29 H29A 0.9700 .
C29 H29B 0.9700 .
C30 N4 1.284(6) .
C30 C31 1.412(7) .
C30 H30 0.9300 .
C31 C32 1.383(7) .
C31 C36 1.396(8) .
C32 C33 1.430(8) .
C32 H32 0.9300 .
C33 C34 1.411(9) .
C33 H33 0.9300 .
C34 C35 1.410(8) .
C34 H34 0.9300 .
C35 C36 1.396(7) .
C35 H35 0.9300 .
C36 O4 1.321(6) .
C37 O5 1.377(5) .
C37 C38 1.394(6) .
C37 C42 1.418(6) .
C38 C39 1.344(7) .
C38 H38 0.9300 .
C39 C40 1.381(7) .
C39 H39 0.9300 .
C40 C41 1.406(7) .
C40 Cl3 1.783(5) .
C41 C42 1.393(7) .
C41 H41 0.9300 .
C42 C43 1.456(6) .
C43 N6 1.328(6) .
C43 H43 0.9300 .
C44 C49 1.511(6) .
C44 N6 1.530(6) .
C44 C45 1.543(7) .
C44 H44 0.9800 .
C45 C46 1.623(7) .
C45 H45A 0.9700 .
C45 H45B 0.9700 .
C46 C47 1.581(7) .
C46 H46A 0.9700 .
C46 H46B 0.9700 .
C47 C48 1.552(7) .
C47 H47A 0.9700 .
C47 H47B 0.9700 .
C48 C49 1.599(7) .
C48 H48A 0.9700 .
C48 H48B 0.9700 .
C49 N5 1.452(6) .
C49 H49 0.9800 .
C50 N5 1.290(6) .
C50 C51 1.455(6) .
C50 H50 0.9300 .
C51 C56 1.424(6) .
C51 C52 1.430(7) .
C52 C53 1.354(7) .
C52 H52 0.9300 .
C53 C54 1.421(7) .
C53 Cl4 1.774(5) .
C54 C55 1.370(7) .
C54 H54 0.9300 .
C55 C56 1.403(6) .
C55 H55 0.9300 .
C56 O6 1.360(5) .
C57 O7 1.316(6) .
C57 C62 1.386(7) .
C57 C58 1.404(7) .
C58 C59 1.385(7) .
C58 H58 0.9300 .
C59 C60 1.400(8) .
C59 H59 0.9300 .
C60 C61 1.399(8) .
C60 H60 0.9300 .
C61 C62 1.392(7) .
C61 H61 0.9300 .
C62 C63 1.490(7) .
C63 N7 1.245(6) .
C63 H63 0.9300 .
C64 N7 1.507(6) .
C64 C65 1.545(7) .
C64 H64A 0.9700 .
C64 H64B 0.9700 .
C65 N8 1.498(6) .
C65 H65A 0.9700 .
C65 H65B 0.9700 .
C66 N8 1.242(6) .
C66 C67 1.489(7) .
C66 H66 0.9300 .
C67 C72 1.389(7) .
C67 C68 1.390(7) .
C68 C69 1.378(7) .
C68 H68 0.9300 .
C69 C70 1.403(8) .
C69 H69 0.9300 .
C70 C71 1.392(7) .
C70 H70 0.9300 .
C71 C72 1.425(7) .
C71 H71 0.9300 .
C72 O8 1.425(6) .
C73 N9 1.163(6) .
C73 Ru1 2.096(4) .
C74 N10 1.106(6) .
C74 Ru2 2.116(5) .
C75 N11 1.113(6) .
C75 Ru2 2.101(4) .
C76 N12 1.152(6) .
C76 Ru1 2.119(5) 1_564
C77 C78 1.377(7) .
C77 O9 1.381(6) .
C77 C82 1.415(7) .
C78 C79 1.393(8) .
C78 H78 0.9300 .
C79 C80 1.359(8) .
C79 H79 0.9300 .
C80 C81 1.482(8) .
C80 H80 0.9300 .
C81 C82 1.398(7) .
C81 H81 0.9300 .
C82 C83 1.420(8) .
C83 N13 1.313(7) .
C83 H83 0.9300 .
C84 N13 1.496(7) .
C84 C85 1.586(7) .
C84 H84A 0.9700 .
C84 H84B 0.9700 .
C85 N14 1.511(6) .
C85 H85A 0.9700 .
C85 H85B 0.9700 .
C86 N14 1.244(6) .
C86 C87 1.477(7) .
C86 H86 0.9300 .
C87 C88 1.385(7) .
C87 C92 1.444(8) .
C88 C89 1.360(8) .
C88 H88 0.9300 .
C89 C90 1.415(9) .
C89 H89 0.9300 .
C90 C91 1.419(8) .
C90 H90 0.9300 .
C91 C92 1.383(7) .
C91 H91 0.9300 .
C92 O10 1.341(6) .
C93 O11 1.349(5) .
C93 C98 1.395(6) .
C93 C94 1.403(6) .
C94 C95 1.347(7) .
C94 H94 0.9300 .
C95 C96 1.388(6) .
C95 H95 0.9300 .
C96 C97 1.409(6) .
C96 Cl5 1.787(5) .
C97 C98 1.411(7) .
C97 H97 0.9300 .
C98 C99 1.505(6) .
C99 N15 1.295(6) .
C99 H99 0.9300 .
C100 N15 1.507(6) .
C100 C101 1.520(6) .
C100 C105 1.580(7) .
C100 H100 0.9800 .
C101 C102 1.526(7) .
C101 H10C 0.9700 .
C101 H10D 0.9700 .
C102 C103 1.611(8) .
C102 H10E 0.9700 .
C102 H10F 0.9700 .
C103 C104 1.537(6) .
C103 H10G 0.9700 .
C103 H10H 0.9700 .
C104 C105 1.598(6) .
C104 H10I 0.9700 .
C104 H10J 0.9700 .
C105 N16 1.524(6) .
C105 H105 0.9800 .
C106 N16 1.280(6) .
C106 C107 1.488(6) .
C106 H106 0.9300 .
C107 C108 1.375(6) .
C107 C112 1.409(7) .
C108 C109 1.416(6) .
C108 H108 0.9300 .
C109 C110 1.417(6) .
C109 Cl6 1.763(5) .
C110 C111 1.388(6) .
C110 H110 0.9300 .
C111 C112 1.357(7) .
C111 H111 0.9300 .
C112 O12 1.380(6) .
C113 O13 1.295(6) .
C113 C118 1.375(7) .
C113 C114 1.409(7) .
C114 C115 1.326(7) .
C114 H114 0.9300 .
C115 C116 1.415(8) .
C115 H115 0.9300 .
C116 C117 1.376(8) .
C116 H116 0.9300 .
C117 C118 1.432(7) .
C117 H117 0.9300 .
C118 C119 1.450(8) .
C119 N17 1.346(6) .
C119 H119 0.9300 .
C120 N17 1.437(6) .
C120 C121 1.547(7) .
C120 H12C 0.9700 .
C120 H12D 0.9700 .
C121 N18 1.462(6) .
C121 H12E 0.9700 .
C121 H12F 0.9700 .
C122 N18 1.276(6) .
C122 C123 1.484(7) .
C122 H122 0.9300 .
C123 C124 1.400(7) .
C123 C128 1.409(7) .
C124 C125 1.393(8) .
C124 H124 0.9300 .
C125 C126 1.375(8) .
C125 H125 0.9300 .
C126 C127 1.387(7) .
C126 H126 0.9300 .
C127 C128 1.412(7) .
C127 H127 0.9300 .
C128 O14 1.344(6) .
C129 O15 1.332(6) .
C129 C134 1.419(7) .
C129 C130 1.422(7) .
C130 C131 1.374(7) .
C130 H130 0.9300 .
C131 C132 1.371(7) .
C131 H131 0.9300 .
C132 C133 1.372(7) .
C132 Cl7 1.796(5) .
C133 C134 1.384(6) .
C133 H133 0.9300 .
C134 C135 1.491(7) .
C135 N19 1.293(6) .
C135 H135 0.9300 .
C136 N19 1.530(6) .
C136 C141 1.533(7) .
C136 C137 1.578(8) .
C136 H136 0.9800 .
C137 C138 1.571(7) .
C137 H13A 0.9700 .
C137 H13B 0.9700 .
C138 C139 1.574(7) .
C138 H13C 0.9700 .
C138 H13D 0.9700 .
C139 C140 1.639(9) .
C139 H13E 0.9700 .
C139 H13F 0.9700 .
C140 C141 1.565(7) .
C140 H14A 0.9700 .
C140 H14B 0.9700 .
C141 N20 1.525(7) .
C141 H141 0.9800 .
C142 N20 1.287(7) .
C142 C143 1.474(7) .
C142 H142 0.9300 .
C143 C144 1.408(7) .
C143 C148 1.432(6) .
C144 C145 1.351(8) .
C144 H144 0.9300 .
C145 C146 1.420(7) .
C145 Cl8 1.751(5) .
C146 C147 1.392(6) .
C146 H146 0.9300 .
C147 C148 1.390(7) .
C147 H147 0.9300 .
C148 O16 1.338(6) .
C149 N21 1.138(6) .
C149 Ru3 2.059(4) .
C150 N22 1.128(6) .
C150 Ru3 2.117(5) .
C151 N23 1.157(6) .
C151 Ru4 2.133(5) .
C152 N24 1.180(6) .
C152 Ru4 2.095(4) .
Mn1 O3 1.904(3) .
Mn1 O4 1.934(3) .
Mn1 N3 1.986(4) .
Mn1 N4 2.020(4) .
Mn1 N9 2.306(4) .
Mn1 N10 2.355(4) .
Mn2 O8 1.875(3) .
Mn2 O7 1.927(3) .
Mn2 N8 1.998(4) .
Mn2 N7 2.089(4) .
Mn2 N12 2.315(4) .
Mn2 N11 2.393(4) .
Mn3 O9 1.907(3) .
Mn3 O10 1.911(3) .
Mn3 N13 1.995(4) .
Mn3 N14 2.058(4) .
Mn3 N21 2.301(4) .
Mn3 N24 2.317(4) 1_564
Mn4 O14 1.927(3) .
Mn4 O13 1.948(3) .
Mn4 N18 2.013(4) .
Mn4 N17 2.044(4) .
Mn4 N22 2.325(4) .
Mn4 N23 2.342(4) .
N1 Ru1 2.030(4) .
N2 Ru1 2.016(4) .
N5 Ru2 2.089(4) .
N6 Ru2 1.994(4) .
N15 Ru3 2.046(4) .
N16 Ru3 2.073(4) .
N19 Ru4 1.990(4) .
N20 Ru4 2.035(4) .
N24 Mn3 2.317(4) 1_546
O1 Ru1 2.052(3) .
O2 Ru1 2.015(3) .
O5 Ru2 2.023(3) .
O6 Ru2 2.006(3) .
O11 Ru3 2.076(3) .
O12 Ru3 2.012(3) .
O15 Ru4 2.044(3) .
O16 Ru4 2.025(3) .
Ru1 C76 2.119(5) 1_546

loop_
_geom_torsion_atom_site_label_1
_geom_torsion_atom_site_label_2
_geom_torsion_atom_site_label_3
_geom_torsion_atom_site_label_4
_geom_torsion
_geom_torsion_site_symmetry_1
_geom_torsion_site_symmetry_4
O1 C1 C2 C3 175.0(4) . .
C6 C1 C2 C3 -2.6(7) . .
C1 C2 C3 C4 3.7(8) . .
C2 C3 C4 C5 -2.8(9) . .
C2 C3 C4 Cl1 177.5(4) . .
C3 C4 C5 C6 0.8(8) . .
Cl1 C4 C5 C6 -179.6(4) . .
O1 C1 C6 C5 -176.6(5) . .
C2 C1 C6 C5 0.7(7) . .
O1 C1 C6 C7 1.6(8) . .
C2 C1 C6 C7 179.0(5) . .
C4 C5 C6 C1 0.2(8) . .
C4 C5 C6 C7 -178.2(5) . .
C1 C6 C7 N1 -0.7(9) . .
C5 C6 C7 N1 177.6(5) . .
N1 C8 C9 C10 -172.6(4) . .
C13 C8 C9 C10 -52.9(5) . .
C8 C9 C10 C11 61.2(6) . .
C9 C10 C11 C12 -65.9(6) . .
C10 C11 C12 C13 58.8(6) . .
N1 C8 C13 N2 -50.5(5) . .
C9 C8 C13 N2 -175.7(4) . .
N1 C8 C13 C12 -176.1(4) . .
C9 C8 C13 C12 58.7(6) . .
C11 C12 C13 C8 -62.0(6) . .
C11 C12 C13 N2 176.5(5) . .
N2 C14 C15 C16 -174.4(6) . .
N2 C14 C15 C20 20.1(9) . .
C14 C15 C16 C17 -169.9(5) . .
C20 C15 C16 C17 -4.1(8) . .
C15 C16 C17 C18 3.3(8) . .
C15 C16 C17 Cl2 -174.8(4) . .
C16 C17 C18 C19 -2.8(8) . .
Cl2 C17 C18 C19 175.3(4) . .
C17 C18 C19 C20 3.3(8) . .
C18 C19 C20 O2 176.9(4) . .
C18 C19 C20 C15 -4.1(7) . .
C16 C15 C20 O2 -176.5(5) . .
C14 C15 C20 O2 -11.3(8) . .
C16 C15 C20 C19 4.5(7) . .
C14 C15 C20 C19 169.7(5) . .
O3 C21 C22 C23 -179.4(5) . .
C26 C21 C22 C23 2.2(8) . .
C21 C22 C23 C24 1.3(8) . .
C22 C23 C24 C25 -4.5(8) . .
C23 C24 C25 C26 4.3(8) . .
O3 C21 C26 C25 179.3(5) . .
C22 C21 C26 C25 -2.4(8) . .
O3 C21 C26 C27 1.1(8) . .
C22 C21 C26 C27 179.3(5) . .
C24 C25 C26 C21 -0.9(8) . .
C24 C25 C26 C27 177.6(5) . .
C21 C26 C27 N3 -2.2(7) . .
C25 C26 C27 N3 179.3(5) . .
N3 C28 C29 N4 38.3(6) . .
N4 C30 C31 C32 -175.6(5) . .
N4 C30 C31 C36 4.7(8) . .
C36 C31 C32 C33 -1.2(8) . .
C30 C31 C32 C33 179.1(5) . .
C31 C32 C33 C34 1.0(9) . .
C32 C33 C34 C35 -2.2(9) . .
C33 C34 C35 C36 3.8(9) . .
C34 C35 C36 O4 -174.9(5) . .
C34 C35 C36 C31 -4.1(8) . .
C32 C31 C36 O4 172.6(5) . .
C30 C31 C36 O4 -7.7(7) . .
C32 C31 C36 C35 2.7(7) . .
C30 C31 C36 C35 -177.6(5) . .
O5 C37 C38 C39 -178.9(4) . .
C42 C37 C38 C39 0.8(7) . .
C37 C38 C39 C40 -0.5(8) . .
C38 C39 C40 C41 -1.3(7) . .
C38 C39 C40 Cl3 -180.0(4) . .
C39 C40 C41 C42 2.9(7) . .
Cl3 C40 C41 C42 -178.5(3) . .
C40 C41 C42 C37 -2.5(7) . .
C40 C41 C42 C43 -169.5(4) . .
O5 C37 C42 C41 -179.6(4) . .
C38 C37 C42 C41 0.7(6) . .
O5 C37 C42 C43 -13.7(7) . .
C38 C37 C42 C43 166.6(4) . .
C41 C42 C43 N6 178.8(5) . .
C37 C42 C43 N6 12.8(7) . .
C49 C44 C45 C46 -59.2(5) . .
N6 C44 C45 C46 177.4(4) . .
C44 C45 C46 C47 62.0(5) . .
C45 C46 C47 C48 -66.0(5) . .
C46 C47 C48 C49 62.9(5) . .
N6 C44 C49 N5 -46.4(5) . .
C45 C44 C49 N5 -171.6(4) . .
N6 C44 C49 C48 -172.6(4) . .
C45 C44 C49 C48 62.2(5) . .
C47 C48 C49 N5 174.7(4) . .
C47 C48 C49 C44 -62.8(5) . .
N5 C50 C51 C56 10.7(8) . .
N5 C50 C51 C52 -177.4(5) . .
C56 C51 C52 C53 -1.8(7) . .
C50 C51 C52 C53 -174.1(5) . .
C51 C52 C53 C54 1.7(8) . .
C51 C52 C53 Cl4 179.0(4) . .
C52 C53 C54 C55 -2.6(8) . .
Cl4 C53 C54 C55 180.0(4) . .
C53 C54 C55 C56 3.7(8) . .
C54 C55 C56 O6 179.1(4) . .
C54 C55 C56 C51 -3.9(7) . .
C52 C51 C56 O6 179.5(4) . .
C50 C51 C56 O6 -9.0(7) . .
C52 C51 C56 C55 2.8(7) . .
C50 C51 C56 C55 174.4(4) . .
O7 C57 C58 C59 -177.7(4) . .
C62 C57 C58 C59 -1.6(7) . .
C57 C58 C59 C60 0.5(8) . .
C58 C59 C60 C61 0.9(8) . .
C59 C60 C61 C62 -1.2(8) . .
O7 C57 C62 C61 177.1(5) . .
C58 C57 C62 C61 1.3(8) . .
O7 C57 C62 C63 -3.5(9) . .
C58 C57 C62 C63 -179.3(4) . .
C60 C61 C62 C57 0.1(8) . .
C60 C61 C62 C63 -179.4(5) . .
C57 C62 C63 N7 -0.2(8) . .
C61 C62 C63 N7 179.3(5) . .
N7 C64 C65 N8 48.3(5) . .
N8 C66 C67 C72 -2.3(8) . .
N8 C66 C67 C68 173.5(5) . .
C72 C67 C68 C69 1.5(7) . .
C66 C67 C68 C69 -174.5(5) . .
C67 C68 C69 C70 -4.5(8) . .
C68 C69 C70 C71 5.3(8) . .
C69 C70 C71 C72 -3.0(8) . .
C68 C67 C72 C71 1.0(7) . .
C66 C67 C72 C71 176.9(5) . .
C68 C67 C72 O8 178.7(4) . .
C66 C67 C72 O8 -5.4(7) . .
C70 C71 C72 C67 -0.2(7) . .
C70 C71 C72 O8 -178.1(4) . .
O9 C77 C78 C79 -178.7(5) . .
C82 C77 C78 C79 3.4(8) . .
C77 C78 C79 C80 -2.6(9) . .
C78 C79 C80 C81 1.6(9) . .
C79 C80 C81 C82 -1.5(8) . .
C80 C81 C82 C77 2.3(7) . .
C80 C81 C82 C83 171.5(5) . .
C78 C77 C82 C81 -3.3(8) . .
O9 C77 C82 C81 178.8(4) . .
C78 C77 C82 C83 -171.7(5) . .
O9 C77 C82 C83 10.4(8) . .
C81 C82 C83 N13 -171.0(5) . .
C77 C82 C83 N13 -2.2(9) . .
N13 C84 C85 N14 -48.8(5) . .
N14 C86 C87 C88 -170.9(5) . .
N14 C86 C87 C92 0.3(7) . .
C92 C87 C88 C89 4.9(8) . .
C86 C87 C88 C89 176.0(5) . .
C87 C88 C89 C90 -1.1(8) . .
C88 C89 C90 C91 -2.2(8) . .
C89 C90 C91 C92 1.7(8) . .
C90 C91 C92 O10 177.4(5) . .
C90 C91 C92 C87 1.9(8) . .
C88 C87 C92 O10 179.6(5) . .
C86 C87 C92 O10 8.5(8) . .
C88 C87 C92 C91 -5.3(8) . .
C86 C87 C92 C91 -176.4(5) . .
O11 C93 C94 C95 178.6(4) . .
C98 C93 C94 C95 1.4(7) . .
C93 C94 C95 C96 -2.8(8) . .
C94 C95 C96 C97 1.8(8) . .
C94 C95 C96 Cl5 -178.6(4) . .
C95 C96 C97 C98 0.6(7) . .
Cl5 C96 C97 C98 -179.0(4) . .
O11 C93 C98 C97 -176.2(4) . .
C94 C93 C98 C97 0.8(7) . .
O11 C93 C98 C99 -1.1(7) . .
C94 C93 C98 C99 175.9(5) . .
C96 C97 C98 C93 -1.8(7) . .
C96 C97 C98 C99 -177.4(5) . .
C93 C98 C99 N15 6.6(8) . .
C97 C98 C99 N15 -178.1(5) . .
N15 C100 C101 C102 -179.4(4) . .
C105 C100 C101 C102 -57.7(5) . .
C100 C101 C102 C103 59.5(6) . .
C101 C102 C103 C104 -57.8(5) . .
C102 C103 C104 C105 55.1(5) . .
N15 C100 C105 N16 -51.4(4) . .
C101 C100 C105 N16 -177.8(4) . .
N15 C100 C105 C104 -174.2(3) . .
C101 C100 C105 C104 59.3(5) . .
C103 C104 C105 N16 -177.7(4) . .
C103 C104 C105 C100 -59.6(5) . .
N16 C106 C107 C108 -177.8(4) . .
N16 C106 C107 C112 8.0(7) . .
C112 C107 C108 C109 0.8(7) . .
C106 C107 C108 C109 -173.7(4) . .
C107 C108 C109 C110 -1.2(7) . .
C107 C108 C109 Cl6 176.9(4) . .
C108 C109 C110 C111 0.5(7) . .
Cl6 C109 C110 C111 -177.6(4) . .
C109 C110 C111 C112 0.7(8) . .
C110 C111 C112 O12 175.3(4) . .
C110 C111 C112 C107 -1.1(8) . .
C108 C107 C112 C111 0.4(7) . .
C106 C107 C112 C111 174.2(4) . .
C108 C107 C112 O12 -175.7(4) . .
C106 C107 C112 O12 -1.9(8) . .
O13 C113 C114 C115 178.3(5) . .
C118 C113 C114 C115 0.4(8) . .
C113 C114 C115 C116 0.7(8) . .
C114 C115 C116 C117 -0.8(9) . .
C115 C116 C117 C118 -0.1(8) . .
O13 C113 C118 C117 -178.9(5) . .
C114 C113 C118 C117 -1.3(7) . .
O13 C113 C118 C119 1.4(9) . .
C114 C113 C118 C119 179.0(5) . .
C116 C117 C118 C113 1.2(7) . .
C116 C117 C118 C119 -179.1(4) . .
C113 C118 C119 N17 -5.2(8) . .
C117 C118 C119 N17 175.0(4) . .
N17 C120 C121 N18 -41.8(5) . .
N18 C122 C123 C124 -172.8(5) . .
N18 C122 C123 C128 6.2(7) . .
C128 C123 C124 C125 4.9(7) . .
C122 C123 C124 C125 -176.1(5) . .
C123 C124 C125 C126 -3.6(8) . .
C124 C125 C126 C127 0.7(8) . .
C125 C126 C127 C128 0.9(7) . .
C124 C123 C128 O14 177.2(4) . .
C122 C123 C128 O14 -1.8(7) . .
C124 C123 C128 C127 -3.3(7) . .
C122 C123 C128 C127 177.7(4) . .
C126 C127 C128 O14 -180.0(4) . .
C126 C127 C128 C123 0.5(7) . .
O15 C129 C130 C131 179.2(4) . .
C134 C129 C130 C131 0.0(7) . .
C129 C130 C131 C132 -1.6(7) . .
C130 C131 C132 C133 2.1(7) . .
C130 C131 C132 Cl7 -177.4(4) . .
C131 C132 C133 C134 -0.9(8) . .
Cl7 C132 C133 C134 178.6(4) . .
C132 C133 C134 C129 -0.8(8) . .
C132 C133 C134 C135 -171.8(5) . .
O15 C129 C134 C133 -178.0(4) . .
C130 C129 C134 C133 1.3(7) . .
O15 C129 C134 C135 -7.7(7) . .
C130 C129 C134 C135 171.5(4) . .
C133 C134 C135 N19 177.9(5) . .
C129 C134 C135 N19 7.3(7) . .
N19 C136 C137 C138 177.5(4) . .
C141 C136 C137 C138 -62.3(6) . .
C136 C137 C138 C139 66.1(6) . .
C137 C138 C139 C140 -66.7(7) . .
C138 C139 C140 C141 59.2(6) . .
N19 C136 C141 N20 -47.7(6) . .
C137 C136 C141 N20 -173.6(4) . .
N19 C136 C141 C140 -174.2(5) . .
C137 C136 C141 C140 59.9(7) . .
C139 C140 C141 N20 -179.2(4) . .
C139 C140 C141 C136 -56.0(7) . .
N20 C142 C143 C144 -177.1(5) . .
N20 C142 C143 C148 7.1(8) . .
C148 C143 C144 C145 2.7(8) . .
C142 C143 C144 C145 -173.3(5) . .
C143 C144 C145 C146 -2.2(8) . .
C143 C144 C145 Cl8 -178.3(4) . .
C144 C145 C146 C147 1.5(7) . .
Cl8 C145 C146 C147 177.6(4) . .
C145 C146 C147 C148 -1.3(7) . .
C146 C147 C148 O16 178.9(4) . .
C146 C147 C148 C143 1.8(7) . .
C144 C143 C148 O16 -179.4(5) . .
C142 C143 C148 O16 -3.7(7) . .
C144 C143 C148 C147 -2.4(7) . .
C142 C143 C148 C147 173.3(4) . .
C6 C7 N1 C8 -171.1(5) . .
C6 C7 N1 Ru1 12.8(8) . .
C13 C8 N1 C7 -137.8(5) . .
C9 C8 N1 C7 -20.6(8) . .
C13 C8 N1 Ru1 38.7(5) . .
C9 C8 N1 Ru1 155.8(3) . .
C15 C14 N2 C13 177.6(5) . .
C15 C14 N2 Ru1 1.2(8) . .
C8 C13 N2 C14 -136.4(5) . .
C12 C13 N2 C14 -7.3(8) . .
C8 C13 N2 Ru1 40.5(4) . .
C12 C13 N2 Ru1 169.5(4) . .
C26 C27 N3 C28 174.3(4) . .
C26 C27 N3 Mn1 -1.8(7) . .
C29 C28 N3 C27 153.7(4) . .
C29 C28 N3 Mn1 -29.7(5) . .
O3 Mn1 N3 C27 4.7(4) . .
N4 Mn1 N3 C27 -172.6(4) . .
N9 Mn1 N3 C27 -87.4(4) . .
N10 Mn1 N3 C27 96.3(4) . .
O3 Mn1 N3 C28 -171.4(3) . .
N4 Mn1 N3 C28 11.3(3) . .
N9 Mn1 N3 C28 96.5(3) . .
N10 Mn1 N3 C28 -79.8(3) . .
C31 C30 N4 C29 167.1(5) . .
C31 C30 N4 Mn1 -2.0(7) . .
C28 C29 N4 C30 158.5(5) . .
C28 C29 N4 Mn1 -30.9(5) . .
O4 Mn1 N4 C30 1.4(4) . .
N3 Mn1 N4 C30 -178.5(4) . .
N9 Mn1 N4 C30 90.1(4) . .
N10 Mn1 N4 C30 -91.0(4) . .
O4 Mn1 N4 C29 -168.6(3) . .
N3 Mn1 N4 C29 11.5(3) . .
N9 Mn1 N4 C29 -79.9(3) . .
N10 Mn1 N4 C29 99.0(3) . .
C51 C50 N5 C49 -173.1(4) . .
C51 C50 N5 Ru2 5.8(7) . .
C44 C49 N5 C50 -146.2(5) . .
C48 C49 N5 C50 -22.2(7) . .
C44 C49 N5 Ru2 34.8(4) . .
C48 C49 N5 Ru2 158.8(3) . .
C42 C43 N6 C44 -172.4(4) . .
C42 C43 N6 Ru2 10.1(7) . .
C49 C44 N6 C43 -141.1(5) . .
C45 C44 N6 C43 -16.4(6) . .
C49 C44 N6 Ru2 36.7(4) . .
C45 C44 N6 Ru2 161.4(3) . .
C62 C63 N7 C64 174.4(4) . .
C62 C63 N7 Mn2 -1.0(6) . .
C65 C64 N7 C63 149.9(4) . .
C65 C64 N7 Mn2 -34.2(4) . .
O7 Mn2 N7 C63 3.6(4) . .
N8 Mn2 N7 C63 -174.1(4) . .
N12 Mn2 N7 C63 98.0(4) . .
N11 Mn2 N7 C63 -85.6(4) . .
O7 Mn2 N7 C64 -172.3(3) . .
N8 Mn2 N7 C64 9.9(3) . .
N12 Mn2 N7 C64 -77.9(3) . .
N11 Mn2 N7 C64 98.4(3) . .
C67 C66 N8 C65 171.3(5) . .
C67 C66 N8 Mn2 -5.4(8) . .
C64 C65 N8 C66 140.7(5) . .
C64 C65 N8 Mn2 -42.2(5) . .
O8 Mn2 N8 C66 14.7(4) . .
N7 Mn2 N8 C66 -164.6(4) . .
N12 Mn2 N8 C66 -79.4(4) . .
N11 Mn2 N8 C66 106.7(4) . .
O8 Mn2 N8 C65 -162.3(3) . .
N7 Mn2 N8 C65 18.4(3) . .
N12 Mn2 N8 C65 103.6(3) . .
N11 Mn2 N8 C65 -70.3(3) . .
O3 Mn1 N9 C73 155.9(19) . .
O4 Mn1 N9 C73 58.0(19) . .
N3 Mn1 N9 C73 -113.6(19) . .
N4 Mn1 N9 C73 -30.7(18) . .
O3 Mn1 N10 C74 171.8(8) . .
O4 Mn1 N10 C74 -90.2(8) . .
N3 Mn1 N10 C74 81.4(8) . .
N4 Mn1 N10 C74 -1.6(8) . .
O8 Mn2 N11 C75 -146.8(8) . .
O7 Mn2 N11 C75 -54.0(8) . .
N8 Mn2 N11 C75 119.9(8) . .
N7 Mn2 N11 C75 38.0(8) . .
O8 Mn2 N12 C76 -171.1(17) . .
O7 Mn2 N12 C76 95.8(17) . .
N8 Mn2 N12 C76 -77.8(17) . .
N7 Mn2 N12 C76 4.2(17) . .
C82 C83 N13 C84 -173.7(5) . .
C82 C83 N13 Mn3 9.7(8) . .
C85 C84 N13 C83 -136.4(5) . .
C85 C84 N13 Mn3 40.4(5) . .
O9 Mn3 N13 C83 -17.9(4) . .
N14 Mn3 N13 C83 160.2(4) . .
N21 Mn3 N13 C83 -111.0(4) . .
N24 Mn3 N13 C83 71.2(4) 1_564 .
O9 Mn3 N13 C84 165.2(3) . .
N14 Mn3 N13 C84 -16.7(3) . .
N21 Mn3 N13 C84 72.1(3) . .
N24 Mn3 N13 C84 -105.7(3) 1_564 .
C87 C86 N14 C85 -176.2(4) . .
C87 C86 N14 Mn3 7.1(7) . .
C84 C85 N14 C86 -139.4(4) . .
C84 C85 N14 Mn3 37.7(4) . .
O10 Mn3 N14 C86 -15.7(4) . .
N13 Mn3 N14 C86 163.9(4) . .
N21 Mn3 N14 C86 75.4(4) . .
N24 Mn3 N14 C86 -108.4(4) 1_564 .
O10 Mn3 N14 C85 167.3(3) . .
N13 Mn3 N14 C85 -13.1(3) . .
N21 Mn3 N14 C85 -101.7(3) . .
N24 Mn3 N14 C85 74.5(3) 1_564 .
C98 C99 N15 C100 -173.4(5) . .
C98 C99 N15 Ru3 7.4(7) . .
C101 C100 N15 C99 -16.2(7) . .
C105 C100 N15 C99 -139.4(5) . .
C101 C100 N15 Ru3 163.1(3) . .
C105 C100 N15 Ru3 39.9(4) . .
C107 C106 N16 C105 -175.6(4) . .
C107 C106 N16 Ru3 8.4(6) . .
C100 C105 N16 C106 -137.0(4) . .
C104 C105 N16 C106 -16.1(6) . .
C100 C105 N16 Ru3 39.6(4) . .
C104 C105 N16 Ru3 160.5(3) . .
C118 C119 N17 C120 -175.7(5) . .
C118 C119 N17 Mn4 11.0(6) . .
C121 C120 N17 C119 -148.1(4) . .
C121 C120 N17 Mn4 25.5(5) . .
O13 Mn4 N17 C119 -10.7(4) . .
N18 Mn4 N17 C119 169.4(4) . .
N22 Mn4 N17 C119 79.4(4) . .
N23 Mn4 N17 C119 -101.6(4) . .
O13 Mn4 N17 C120 175.6(4) . .
N18 Mn4 N17 C120 -4.2(3) . .
N22 Mn4 N17 C120 -94.2(4) . .
N23 Mn4 N17 C120 84.8(4) . .
C123 C122 N18 C121 -175.4(4) . .
C123 C122 N18 Mn4 10.7(6) . .
C120 C121 N18 C122 -134.4(5) . .
C120 C121 N18 Mn4 40.2(5) . .
O14 Mn4 N18 C122 -22.4(4) . .
N17 Mn4 N18 C122 154.4(4) . .
N22 Mn4 N18 C122 -116.1(4) . .
N23 Mn4 N18 C122 70.9(4) . .
O14 Mn4 N18 C121 162.9(3) . .
N17 Mn4 N18 C121 -20.3(3) . .
N22 Mn4 N18 C121 69.2(3) . .
N23 Mn4 N18 C121 -103.8(3) . .
C134 C135 N19 C136 -171.3(5) . .
C134 C135 N19 Ru4 7.4(7) . .
C141 C136 N19 C135 -143.7(5) . .
C137 C136 N19 C135 -20.2(7) . .
C141 C136 N19 Ru4 37.4(6) . .
C137 C136 N19 Ru4 160.9(4) . .
C143 C142 N20 C141 -170.0(5) . .
C143 C142 N20 Ru4 6.0(8) . .
C136 C141 N20 C142 -145.3(5) . .
C140 C141 N20 C142 -19.9(7) . .
C136 C141 N20 Ru4 38.2(5) . .
C140 C141 N20 Ru4 163.6(4) . .
Ru4 C151 N23 Mn4 -8(3) . .
O14 Mn4 N23 C151 -165.3(9) . .
O13 Mn4 N23 C151 -71.7(9) . .
N18 Mn4 N23 C151 103.2(9) . .
N17 Mn4 N23 C151 22.0(9) . .
C6 C1 O1 Ru1 -14.9(6) . .
C2 C1 O1 Ru1 167.7(3) . .
C19 C20 O2 Ru1 162.5(3) . .
C15 C20 O2 Ru1 -16.5(6) . .
C26 C21 O3 Mn1 4.3(7) . .
C22 C21 O3 Mn1 -174.0(3) . .
O4 Mn1 O3 C21 173.7(4) . .
N3 Mn1 O3 C21 -6.0(4) . .
N9 Mn1 O3 C21 84.8(4) . .
N10 Mn1 O3 C21 -93.6(4) . .
C35 C36 O4 Mn1 178.6(3) . .
C31 C36 O4 Mn1 8.3(7) . .
O3 Mn1 O4 C36 178.1(4) . .
N4 Mn1 O4 C36 -4.5(4) . .
N9 Mn1 O4 C36 -89.9(4) . .
N10 Mn1 O4 C36 86.2(4) . .
C38 C37 O5 Ru2 172.0(3) . .
C42 C37 O5 Ru2 -7.7(6) . .
C55 C56 O6 Ru2 167.5(3) . .
C51 C56 O6 Ru2 -9.3(6) . .
C62 C57 O7 Mn2 8.2(8) . .
C58 C57 O7 Mn2 -176.0(3) . .
O8 Mn2 O7 C57 173.2(4) . .
N7 Mn2 O7 C57 -7.3(4) . .
N12 Mn2 O7 C57 -92.3(4) . .
N11 Mn2 O7 C57 81.1(4) . .
C67 C72 O8 Mn2 21.0(6) . .
C71 C72 O8 Mn2 -161.2(3) . .
O7 Mn2 O8 C72 160.2(3) . .
N8 Mn2 O8 C72 -22.0(3) . .
N12 Mn2 O8 C72 65.4(3) . .
N11 Mn2 O8 C72 -110.4(3) . .
C78 C77 O9 Mn3 154.2(4) . .
C82 C77 O9 Mn3 -27.8(7) . .
O10 Mn3 O9 C77 -152.2(4) . .
N13 Mn3 O9 C77 27.9(4) . .
N21 Mn3 O9 C77 116.4(4) . .
N24 Mn3 O9 C77 -59.5(4) 1_564 .
C91 C92 O10 Mn3 159.3(4) . .
C87 C92 O10 Mn3 -25.5(7) . .
O9 Mn3 O10 C92 -157.4(4) . .
N14 Mn3 O10 C92 24.6(4) . .
N21 Mn3 O10 C92 -64.1(4) . .
N24 Mn3 O10 C92 113.2(4) 1_564 .
C98 C93 O11 Ru3 -17.2(6) . .
C94 C93 O11 Ru3 165.6(3) . .
C111 C112 O12 Ru3 164.2(3) . .
C107 C112 O12 Ru3 -19.6(7) . .
C118 C113 O13 Mn4 -4.7(7) . .
C114 C113 O13 Mn4 177.6(3) . .
O14 Mn4 O13 C113 -175.4(4) . .
N17 Mn4 O13 C113 7.8(4) . .
N22 Mn4 O13 C113 -81.6(4) . .
N23 Mn4 O13 C113 91.2(4) . .
C123 C128 O14 Mn4 -20.0(6) . .
C127 C128 O14 Mn4 160.5(3) . .
O13 Mn4 O14 C128 -152.1(4) . .
N18 Mn4 O14 C128 27.5(4) . .
N22 Mn4 O14 C128 117.5(4) . .
N23 Mn4 O14 C128 -60.6(4) . .
C134 C129 O15 Ru4 -6.0(6) . .
C130 C129 O15 Ru4 174.7(3) . .
C147 C148 O16 Ru4 170.8(3) . .
C143 C148 O16 Ru4 -12.3(6) . .
C20 O2 Ru1 N2 27.1(4) . .
C20 O2 Ru1 O1 -149.8(3) . .
C20 O2 Ru1 C73 -60.8(4) . .
C20 O2 Ru1 C76 118.7(4) . 1_546
C14 N2 Ru1 O2 -20.1(5) . .
C13 N2 Ru1 O2 163.0(3) . .
C14 N2 Ru1 N1 160.0(5) . .
C13 N2 Ru1 N1 -16.9(3) . .
C14 N2 Ru1 C73 67.9(5) . .
C13 N2 Ru1 C73 -108.9(4) . .
C14 N2 Ru1 C76 -111.9(5) . 1_546
C13 N2 Ru1 C76 71.3(4) . 1_546
C7 N1 Ru1 N2 164.7(4) . .
C8 N1 Ru1 N2 -11.9(3) . .
C7 N1 Ru1 O1 -18.3(4) . .
C8 N1 Ru1 O1 165.0(3) . .
C7 N1 Ru1 C73 -107.6(4) . .
C8 N1 Ru1 C73 75.7(3) . .
C7 N1 Ru1 C76 72.9(4) . 1_546
C8 N1 Ru1 C76 -103.7(3) . 1_546
C1 O1 Ru1 O2 -160.2(3) . .
C1 O1 Ru1 N1 20.0(4) . .
C1 O1 Ru1 C73 111.7(4) . .
C1 O1 Ru1 C76 -68.4(4) . 1_546
C43 N6 Ru2 O5 -21.9(4) . .
C44 N6 Ru2 O5 160.2(3) . .
C43 N6 Ru2 N5 164.2(4) . .
C44 N6 Ru2 N5 -13.7(3) . .
C43 N6 Ru2 C75 -107.6(4) . .
C44 N6 Ru2 C75 74.5(3) . .
C43 N6 Ru2 C74 72.6(4) . .
C44 N6 Ru2 C74 -105.3(3) . .
C56 O6 Ru2 O5 -156.2(3) . .
C56 O6 Ru2 N5 18.3(3) . .
C56 O6 Ru2 C75 -70.2(3) . .
C56 O6 Ru2 C74 109.6(3) . .
C37 O5 Ru2 N6 21.6(3) . .
C37 O5 Ru2 O6 -153.1(3) . .
C37 O5 Ru2 C75 111.6(3) . .
C37 O5 Ru2 C74 -68.1(4) . .
C50 N5 Ru2 N6 169.0(4) . .
C49 N5 Ru2 N6 -12.0(3) . .
C50 N5 Ru2 O6 -16.8(4) . .
C49 N5 Ru2 O6 162.3(3) . .
C50 N5 Ru2 C75 78.7(4) . .
C49 N5 Ru2 C75 -102.3(3) . .
C50 N5 Ru2 C74 -101.6(4) . .
C49 N5 Ru2 C74 77.4(3) . .
C112 O12 Ru3 C149 -60.9(4) . .
C112 O12 Ru3 N16 25.6(4) . .
C112 O12 Ru3 O11 -152.2(4) . .
C112 O12 Ru3 C150 119.1(4) . .
C99 N15 Ru3 C149 -108.9(4) . .
C100 N15 Ru3 C149 71.8(3) . .
C99 N15 Ru3 N16 165.0(4) . .
C100 N15 Ru3 N16 -14.4(3) . .
C99 N15 Ru3 O11 -17.4(4) . .
C100 N15 Ru3 O11 163.2(3) . .
C99 N15 Ru3 C150 71.4(4) . .
C100 N15 Ru3 C150 -108.0(3) . .
C106 N16 Ru3 O12 -21.0(4) . .
C105 N16 Ru3 O12 162.6(3) . .
C106 N16 Ru3 N15 161.2(4) . .
C105 N16 Ru3 N15 -15.2(3) . .
C106 N16 Ru3 C149 68.8(4) . .
C105 N16 Ru3 C149 -107.6(3) . .
C106 N16 Ru3 C150 -109.4(4) . .
C105 N16 Ru3 C150 74.2(3) . .
C93 O11 Ru3 O12 -154.8(3) . .
C93 O11 Ru3 N15 23.3(4) . .
C93 O11 Ru3 C149 115.3(4) . .
C93 O11 Ru3 C150 -66.5(4) . .
C135 N19 Ru4 N20 167.4(4) . .
C136 N19 Ru4 N20 -13.7(4) . .
C135 N19 Ru4 O15 -15.1(4) . .
C136 N19 Ru4 O15 163.7(4) . .
C135 N19 Ru4 C152 77.4(4) . .
C136 N19 Ru4 C152 -103.8(4) . .
C135 N19 Ru4 C151 -102.9(4) . .
C136 N19 Ru4 C151 75.9(4) . .
C148 O16 Ru4 N20 18.4(4) . .
C148 O16 Ru4 O15 -159.5(4) . .
C148 O16 Ru4 C152 108.2(4) . .
C148 O16 Ru4 C151 -71.5(4) . .
C142 N20 Ru4 N19 169.8(5) . .
C141 N20 Ru4 N19 -13.8(3) . .
C142 N20 Ru4 O16 -15.0(5) . .
C141 N20 Ru4 O16 161.4(3) . .
C142 N20 Ru4 C152 -101.3(5) . .
C141 N20 Ru4 C152 75.2(3) . .
C142 N20 Ru4 C151 78.9(5) . .
C141 N20 Ru4 C151 -104.6(3) . .
C129 O15 Ru4 N19 14.5(4) . .
C129 O15 Ru4 O16 -161.0(4) . .
C129 O15 Ru4 C152 -74.6(4) . .
C129 O15 Ru4 C151 105.2(4) . .
N23 C151 Ru4 N19 47(2) . .
N23 C151 Ru4 O16 -139(2) . .
N23 C151 Ru4 N20 130(2) . .
N23 C151 Ru4 O15 -45(2) . .

loop_
_platon_squeeze_void_nr
_platon_squeeze_void_average_x
_platon_squeeze_void_average_y
_platon_squeeze_void_average_z
_platon_squeeze_void_volume
_platon_squeeze_void_count_electrons
_platon_squeeze_void_content
1 -0.209 0.022 0.896 1106 65 ' '
